data_7135557
loop_
_publ_author_name
'Qin, Haowei'
'Wang, Tingting'
'Feng, Tingting'
'Zhu, Zhenhua'
'Ying, Xu'
'Zhang, Peng'
'Tang, Jinkui'

_publ_section_title
;
 Chiral biphenanthrene-diol-based lanthanide cubanes.
;
_journal_issue 24
_journal_name_full 'Chemical communications (Cambridge, England)'
_journal_page_first 6591
_journal_page_last 6595
_journal_paper_doi 10.1039/d6cc00777e
_journal_volume 62
_journal_year 2026
_chemical_absolute_configuration rmad
_chemical_formula_moiety 'C168 H100 Dy4 O16, 2(C H2 Cl2), 4(C5 H14 N3), 5[CH2Cl2], 1.5[H2O]'
_chemical_formula_sum 'C195 H173 Cl14 Dy4 N12 O17.5'
_chemical_formula_weight 4110.74
_space_group_crystal_system orthorhombic
_space_group_IT_number 19
_space_group_name_Hall 'P 2ac 2ab'
_space_group_name_H-M_alt 'P 21 21 21'
_atom_sites_solution_hydrogens mixed
_atom_sites_solution_primary dual
_audit_creation_date 2025-05-16
_audit_creation_method
;
Olex2 1.5
(compiled 2022.04.07 svn.rca3783a0 for OlexSys, GUI svn.r6498)
;
_audit_update_record
;
2026-01-04 deposited with the CCDC.	2026-03-04 downloaded from the CCDC.
;
_cell_angle_alpha 90
_cell_angle_beta 90
_cell_angle_gamma 90
_cell_formula_units_Z 4
_cell_length_a 17.5839(7)
_cell_length_b 28.4582(14)
_cell_length_c 35.8538(16)
_cell_measurement_reflns_used 9927
_cell_measurement_temperature 180.00
_cell_measurement_theta_max 23.674
_cell_measurement_theta_min 2.317
_cell_volume 17941.5(14)
_computing_cell_refinement 'SAINT V8.38A (Bruker, 2018)'
_computing_data_reduction 'SAINT V8.38A (Bruker, 2018)'
_computing_molecular_graphics 'Olex2 1.5 (Dolomanov et al., 2009)'
_computing_publication_material 'Olex2 1.5 (Dolomanov et al., 2009)'
_computing_structure_refinement 'SHELXL 2018/3 (Sheldrick, 2015)'
_computing_structure_solution 'SHELXT  (Sheldrick, 2015)'
_diffrn_ambient_temperature 180.00
_diffrn_measured_fraction_theta_full 0.991
_diffrn_measured_fraction_theta_max 0.991
_diffrn_measurement_device_type 'CCD area detector'
_diffrn_measurement_method 'phi and omega scans'
_diffrn_radiation_monochromator graphite
_diffrn_radiation_type MoK\a
_diffrn_radiation_wavelength 0.71073
_diffrn_reflns_av_R_equivalents 0.1437
_diffrn_reflns_av_unetI/netI 0.1499
_diffrn_reflns_Laue_measured_fraction_full 0.991
_diffrn_reflns_Laue_measured_fraction_max 0.991
_diffrn_reflns_limit_h_max 21
_diffrn_reflns_limit_h_min -20
_diffrn_reflns_limit_k_max 33
_diffrn_reflns_limit_k_min -33
_diffrn_reflns_limit_l_max 42
_diffrn_reflns_limit_l_min -42
_diffrn_reflns_number 99399
_diffrn_reflns_point_group_measured_fraction_full 0.989
_diffrn_reflns_point_group_measured_fraction_max 0.989
_diffrn_reflns_theta_full 25.132
_diffrn_reflns_theta_max 25.132
_diffrn_reflns_theta_min 2.316
_diffrn_source_current 1.4
_diffrn_source_power 0.07
_diffrn_source_voltage 50.0
_exptl_absorpt_coefficient_mu 1.923
_exptl_absorpt_correction_T_max 0.7452
_exptl_absorpt_correction_T_min 0.6129
_exptl_absorpt_correction_type none
_exptl_absorpt_process_details
;
SADABS-2016/2 (Bruker,2016/2) was used for absorption correction.
wR2(int) was 0.1015 before and 0.0882 after correction.
The Ratio of minimum to maximum transmission is 0.8225.
The \l/2 correction factor is Not present.
;
_exptl_crystal_colour 'clear light yellow'
_exptl_crystal_colour_lustre clear
_exptl_crystal_colour_modifier light
_exptl_crystal_colour_primary yellow
_exptl_crystal_density_diffrn 1.522
_exptl_crystal_description prism
_exptl_crystal_F_000 8276
_exptl_crystal_size_max 0.1
_exptl_crystal_size_mid 0.04
_exptl_crystal_size_min 0.02
_refine_diff_density_max 0.754
_refine_diff_density_min -1.126
_refine_diff_density_rms 0.134
_refine_ls_abs_structure_details
;
 Flack x determined using 6346 quotients [(I+)-(I-)]/[(I+)+(I-)]
 (Parsons, Flack and Wagner, Acta Cryst. B69 (2013) 249-259).
;
_refine_ls_abs_structure_Flack 0.023(7)
_refine_ls_extinction_method none
_refine_ls_goodness_of_fit_ref 1.013
_refine_ls_hydrogen_treatment constr
_refine_ls_matrix_type full
_refine_ls_number_parameters 1987
_refine_ls_number_reflns 31698
_refine_ls_number_restraints 1481
_refine_ls_restrained_S_all 1.008
_refine_ls_R_factor_all 0.1215
_refine_ls_R_factor_gt 0.0694
_refine_ls_shift/su_max 0.001
_refine_ls_shift/su_mean 0.000
_refine_ls_structure_factor_coef Fsqd
_refine_ls_weighting_details 'w=1/[\s^2^(Fo^2^)+(0.0586P)^2^+7.3046P] where P=(Fo^2^+2Fc^2^)/3'
_refine_ls_weighting_scheme calc
_refine_ls_wR_factor_gt 0.1366
_refine_ls_wR_factor_ref 0.1633
_reflns_Friedel_coverage 0.859
_reflns_Friedel_fraction_full 0.986
_reflns_Friedel_fraction_max 0.986
_reflns_number_gt 20728
_reflns_number_total 31698
_reflns_threshold_expression 'I > 2\s(I)'
_cod_data_source_file d6cc00777e2.cif
_cod_data_source_block 123_CCDC1
_cod_depositor_comments 'Adding full bibliography for 7135556--7135559.cif.'
_cod_original_formula_sum 'C195 H173 Cl14 Dy4 N12 O17.50'
_cod_database_code 7135557
_shelx_shelxl_version_number 2018/3
_shelx_space_group_comment
;
The symmetry employed for this shelxl refinement is uniquely defined
by the following loop, which should always be used as a source of
symmetry information in preference to the above space-group names.
They are only intended as comments.
;
_shelx_estimated_absorpt_t_max 0.831
_shelx_estimated_absorpt_t_min 0.788
_olex2_refinement_description
;
1. Restrained distances
 N12-C2
 1.55 with sigma of 0.02
 N10-C167 = N10-C11 = N12-C2 = N12-C41
 1.55 with sigma of 0.02
 N11-C93 = N11-C47 = N9-C185 = N9-C23
 1.5 with sigma of 0.02
 N11-C187 = N9-C187 = N1-C187
 1.35 with sigma of 0.02
 Cl2-C189
 1.78 with sigma of 0.02
 Cl1-C189
 1.77 with sigma of 0.02
 Cl2-C189 = Cl1-C189
 1.771 with sigma of 0.01
 Cl2-Cl1
 2.916 with sigma of 0.03
 C78-C40
 1.4 with sigma of 0.02
 N1-N11 = N11-N9 = N9-N1
 2.35 with sigma of 0.04
 Cl2-Cl1
 2.92 with sigma of 0.04
 N10-C11 \\sim N10-C167 \\sim N12-C2 \\sim N12-C41
 with sigma of 0.02
 N10-C157 \\sim N2-C157 \\sim N12-C157
 with sigma of 0.02
 N1-N11 \\sim N11-N9 \\sim N9-N1
 with sigma of 0.02
2. Uiso/Uaniso restraints and constraints
N2 \\sim N10 \\sim N12 \\sim C2 \\sim C11 \\sim C41 \\sim C157 \\sim C167:
within 2A with sigma of 0.01 and sigma for terminal atoms of 0.02 within 2A
C25 \\sim C49 \\sim C51 \\sim C72 \\sim C77 \\sim C99 \\sim C101 \\sim C103
\\sim C115 \\sim C190: within 2A with sigma of 0.01 and sigma for terminal
atoms of 0.02 within 2A
C9 \\sim C18 \\sim C19 \\sim C24 \\sim C33 \\sim C53 \\sim C69 \\sim C108 \\sim
C119 \\sim C127 \\sim C169: within 2A with sigma of 0.01 and sigma for terminal
atoms of 0.02 within 2A
N4 \\sim N5 \\sim N6 \\sim C35 \\sim C81 \\sim C137 \\sim C165 \\sim C168:
within 2A with sigma of 0.01 and sigma for terminal atoms of 0.02 within 2A
C21 \\sim C28 \\sim C43 \\sim C44 \\sim C45 \\sim C85 \\sim C87 \\sim C91 \\sim
C164 \\sim C171 \\sim C173 \\sim C175 \\sim C181 \\sim C183: within 2A with
sigma of 0.01 and sigma for terminal atoms of 0.02 within 2A
C15 \\sim C20 \\sim C42 \\sim C50 \\sim C80 \\sim C96 \\sim C116 \\sim C117
\\sim C125 \\sim C130 \\sim C148 \\sim C156 \\sim C158 \\sim C178: within 2A
with sigma of 0.01 and sigma for terminal atoms of 0.02 within 2A
C30 \\sim C32 \\sim C39 \\sim C59 \\sim C75 \\sim C86 \\sim C107 \\sim C112
\\sim C128 \\sim C132 \\sim C143 \\sim C150 \\sim C161 \\sim C162: within 2A
with sigma of 0.01 and sigma for terminal atoms of 0.02 within 2A
C3 \\sim C29 \\sim C71 \\sim C82 \\sim C92 \\sim C102 \\sim C106 \\sim C109
\\sim C113 \\sim C140 \\sim C149 \\sim C151 \\sim C163 \\sim C166: within 2A
with sigma of 0.01 and sigma for terminal atoms of 0.02 within 2A
C17 \\sim C31 \\sim C57 \\sim C74 \\sim C79 \\sim C95 \\sim C104 \\sim C120
\\sim C124 \\sim C139 \\sim C145 \\sim C177 \\sim C179 \\sim C184: within 2A
with sigma of 0.01 and sigma for terminal atoms of 0.02 within 2A
C4 \\sim C5 \\sim C12 \\sim C14 \\sim C27 \\sim C56 \\sim C70 \\sim C94 \\sim
C100 \\sim C122 \\sim C152 \\sim C172 \\sim C176 \\sim C188: within 2A with
sigma of 0.01 and sigma for terminal atoms of 0.02 within 2A
C38 \\sim C52 \\sim C54 \\sim C55 \\sim C58 \\sim C61 \\sim C64 \\sim C97 \\sim
C98 \\sim C110 \\sim C111 \\sim C155 \\sim C160 \\sim C170: within 2A with
sigma of 0.01 and sigma for terminal atoms of 0.02 within 2A
Cl1 \\sim Cl2 \\sim C189: within 2A with sigma of 0.04 and sigma for terminal
atoms of 0.08 within 2A
N1 \\sim N9 \\sim N11 \\sim C23 \\sim C47 \\sim C93 \\sim C185 \\sim C187:
within 2A with sigma of 0.01 and sigma for terminal atoms of 0.02 within 2A
C1 \\sim C40 \\sim C62 \\sim C66 \\sim C78 \\sim C88 \\sim C89 \\sim C133 \\sim
C136 \\sim C138 \\sim C146 \\sim C147 \\sim C154 \\sim C186: within 2A with
sigma of 0.01 and sigma for terminal atoms of 0.02 within 2A
C65 \\sim C105 \\sim C141: within 2A with sigma of 0.01 and sigma for terminal
atoms of 0.02 within 2A
C1 \\sim C3 \\sim C4 \\sim C5 \\sim C6 \\sim C7 \\sim C8 \\sim C9 \\sim C10
\\sim C12 \\sim C13 \\sim C14 \\sim C15 \\sim C16 \\sim C17 \\sim C18 \\sim C19
\\sim C20 \\sim C21 \\sim C22 \\sim C24 \\sim C25 \\sim C26 \\sim C27 \\sim C28
\\sim C29 \\sim C30 \\sim C31 \\sim C32 \\sim C33 \\sim C34 \\sim C36 \\sim C38
\\sim C39 \\sim C40 \\sim C42 \\sim C43 \\sim C44 \\sim C45 \\sim C46 \\sim C48
\\sim C49 \\sim C50 \\sim C51 \\sim C52 \\sim C53 \\sim C54 \\sim C55 \\sim C56
\\sim C57 \\sim C58 \\sim C59 \\sim C60 \\sim C61 \\sim C62 \\sim C63 \\sim C64
\\sim C65 \\sim C66 \\sim C67 \\sim C68 \\sim C69 \\sim C70 \\sim C71 \\sim C72
\\sim C73 \\sim C74 \\sim C75 \\sim C76 \\sim C77 \\sim C78 \\sim C79 \\sim C80
\\sim C82 \\sim C84 \\sim C85 \\sim C86 \\sim C87 \\sim C88 \\sim C89 \\sim C90
\\sim C91 \\sim C92 \\sim C94 \\sim C95 \\sim C96 \\sim C97 \\sim C98 \\sim C99
\\sim C100 \\sim C101 \\sim C102 \\sim C103 \\sim C104 \\sim C105 \\sim C106
\\sim C107 \\sim C108 \\sim C109 \\sim C110 \\sim C111 \\sim C112 \\sim C113
\\sim C114 \\sim C115 \\sim C116 \\sim C117 \\sim C118 \\sim C119 \\sim C120
\\sim C122 \\sim C123 \\sim C124 \\sim C125 \\sim C126 \\sim C127 \\sim C128
\\sim C129 \\sim C130 \\sim C132 \\sim C133 \\sim C134 \\sim C136 \\sim C138
\\sim C139 \\sim C140 \\sim C141 \\sim C142 \\sim C143 \\sim C144 \\sim C145
\\sim C146 \\sim C147 \\sim C148 \\sim C149 \\sim C150 \\sim C151 \\sim C152
\\sim C154 \\sim C155 \\sim C156 \\sim C158 \\sim C159 \\sim C160 \\sim C161
\\sim C162 \\sim C163 \\sim C164 \\sim C166 \\sim C169 \\sim C170 \\sim C171
\\sim C172 \\sim C173 \\sim C174 \\sim C175 \\sim C176 \\sim C177 \\sim C178
\\sim C179 \\sim C180 \\sim C181 \\sim C182 \\sim C183 \\sim C184 \\sim C186
\\sim C188 \\sim C190 \\sim C189 \\sim C83 \\sim C23 \\sim C47 \\sim C93 \\sim
C185 \\sim C187 \\sim C2 \\sim C11 \\sim C41 \\sim C157 \\sim C167 \\sim C37
\\sim C121 \\sim C131 \\sim C135 \\sim C153 \\sim C35 \\sim C81 \\sim C137
\\sim C165 \\sim C168: within 2A with sigma of 0.01 and sigma for terminal
atoms of 0.02 within 2A
Uanis(C181) \\sim Ueq: with sigma of 0.01 and sigma for terminal atoms of 0.02
Uanis(C183) \\sim Ueq: with sigma of 0.01 and sigma for terminal atoms of 0.02
Uanis(C141) \\sim Ueq: with sigma of 0.01 and sigma for terminal atoms of 0.02
3. Rigid body (RIGU) restrains
 N2, N10, N12, C2, C11, C41, C157, C167
 with sigma for 1-2 distances of 0.004 and sigma for 1-3 distances of 0.004
 N1, N9, N11, C23, C47, C93, C185, C187
 with sigma for 1-2 distances of 0.004 and sigma for 1-3 distances of 0.004
 Cl1, Cl2, C189
 with sigma for 1-2 distances of 0.004 and sigma for 1-3 distances of 0.004
4.a Everything fixed:
 O1, H1, O2, H2, O3, H3, O4, H4
4.b Riding coordinates:
 C47(H47A,H47B,H47C), C93(H93A,H93B,H93C), C185(H18A,H18B,H18C), C2(H2A,H2B,
 H2C), C11(H11A,H11B,H11C), C167(H16A,H16B,H16C)
4.c Rotating group:
 N1(H1B,H1C), N3(H3B,H3C)
4.d Secondary CH2 refined with riding coordinates:
 C189(H18D,H18E), C83(H83A,H83B)
4.e Aromatic/amide H refined with riding coordinates:
 C1(H1A), C3(H3A), C4(H4A), C7(H7), C8(H8), C9(H9), C12(H12), C13(H13),
 C14(H14), C17(H17), C19(H19), C20(H20), C21(H21), C27(H27), C29(H29), C31(H31),
  C33(H33), C39(H39), C44(H44), C45(H45), C48(H48), C99(H99), C25(H25),
 C101(H101), C51(H51), C52(H52), C53(H53), C59(H59), C60(H60), C61(H61),
 C63(H63), C65(H65), C66(H66), C67(H67), C69(H69), C71(H71), C73(H73), C75(H75),
  C76(H76), C77(H77), C79(H79), C84(H84), C87(H87), C175(H175), C89(H89),
 C90(H90), C91(H91), C95(H95), C96(H96), C97(H97), C98(H98), C100(H100),
 C107(H107), C109(H109), C111(H111), C112(H112), C113(H113), C115(H115),
 C117(H117), C122(H122), C124(H124), C125(H125), C126(H126), C129(H129),
 C130(H130), C133(H133), C138(H138), C140(H140), C141(H141), C142(H142),
 C143(H143), C144(H144), C145(H145), C147(H147), C148(H148), C149(H149),
 C152(H152), C154(H154), C155(H155), C156(H156), C159(H159), C160(H160),
 C161(H161), C162(H162), C163(H163), C169(H169), C170(H170), C174(H174),
 C176(H176), C177(H177), C178(H178), C179(H179), C180(H180), C181(H181),
 C183(H183), C186(H186)
4.f Fitted hexagon refined as free rotating group:
 C49(C99,C25,C101,C51,C103), C85(C171,C43,C173,C87,C175)
4.g X=CH2 refined with riding coordinates:
 N2(H2D,H2E), N4(H4B,H4C)
4.h Idealised Me refined as rotating group:
 C23(H23A,H23B,H23C), C41(H41A,H41B,H41C), C37(H37A,H37B,H37C), C131(H13D,H13E,
 H13F), C135(H13G,H13H,H13I), C153(H15A,H15B,H15C), C35(H35A,H35B,H35C),
 C81(H81A,H81B,H81C), C137(H13A,H13B,H13C), C165(H16D,H16E,H16F)
;
_smtbx_masks_special_details
;
A solvent mask was calculated and 972 electrons were 
found in a volume of 3584\%A^3^ in 2 voids per unit cell. 
This is consistent with the presence of 
5[CH2Cl2], 1.5[H2O] per Asymmetric Unit 
which account for 900 electrons 
per unit cell.
;
_smtbx_masks_void_probe_radius 1.2
_smtbx_masks_void_truncation_radius 1.2
_olex2_submission_special_instructions 'No special instructions were received'

loop_
_space_group_symop_operation_xyz
'x, y, z'
'-x+1/2, -y, z+1/2'
'-x, y+1/2, -z+1/2'
'x+1/2, -y+1/2, -z'

loop_
_atom_site_label
_atom_site_type_symbol
_atom_site_fract_x
_atom_site_fract_y
_atom_site_fract_z
_atom_site_U_iso_or_equiv
_atom_site_adp_type
_atom_site_occupancy
_atom_site_site_symmetry_order
_atom_site_calc_flag
_atom_site_refinement_flags_posn
_atom_site_refinement_flags_adp
_atom_site_refinement_flags_occupancy
_atom_site_disorder_assembly
_atom_site_disorder_group
Dy1 Dy 0.53722(5) 0.56282(3) 0.59575(2) 0.0397(2) Uani 1 1 d . . . . .
Dy2 Dy 0.37271(5) 0.59044(3) 0.65920(2) 0.0357(2) Uani 1 1 d . . . . .
Dy3 Dy 0.44805(5) 0.46611(3) 0.65234(2) 0.0356(2) Uani 1 1 d . . . . .
Dy4 Dy 0.34327(5) 0.51741(3) 0.57128(2) 0.0363(2) Uani 1 1 d . . . . .
O1 O 0.407050 0.585560 0.594170 0.033 Uani 1 1 d . . . . .
H1 H 0.398180 0.611600 0.580910 0.050 Uiso 1 1 d . . . . .
O2 O 0.487460 0.546260 0.656260 0.035 Uani 1 1 d . . . . .
H2 H 0.518360 0.549480 0.676160 0.050 Uiso 1 1 d . . . . .
O3 O 0.467400 0.492010 0.589820 0.040 Uani 1 1 d . . . . .
H3 H 0.486720 0.472870 0.575720 0.050 Uiso 1 1 d . . . . .
O4 O 0.338530 0.514000 0.638190 0.026 Uani 1 1 d . . . . .
H4 H 0.295490 0.503840 0.646680 0.050 Uiso 1 1 d . . . . .
O5 O 0.5659(8) 0.6371(5) 0.6016(3) 0.053(4) Uani 1 1 d . . . . .
O6 O 0.5551(8) 0.5611(4) 0.5366(3) 0.052(3) Uani 1 1 d . . . . .
O7 O 0.6386(8) 0.5302(5) 0.6145(3) 0.055(4) Uani 1 1 d . . . . .
O8 O 0.2664(7) 0.6282(4) 0.6428(3) 0.045(3) Uani 1 1 d . . . . .
O9 O 0.4406(7) 0.6503(4) 0.6730(3) 0.048(3) Uani 1 1 d . . . . .
O10 O 0.3372(8) 0.5721(4) 0.7150(3) 0.047(3) Uani 1 1 d . . . . .
O11 O 0.4479(7) 0.4667(4) 0.7127(3) 0.051(3) Uani 1 1 d . . . . .
O12 O 0.5623(7) 0.4342(4) 0.6472(3) 0.050(3) Uani 1 1 d . . . . .
O13 O 0.3729(7) 0.4060(4) 0.6427(3) 0.040(3) Uani 1 1 d . . . . .
O14 O 0.3261(6) 0.4445(4) 0.5605(3) 0.042(3) Uani 1 1 d . . . . .
O15 O 0.3696(8) 0.5402(4) 0.5162(3) 0.050(3) Uani 1 1 d . . . . .
O16 O 0.2264(6) 0.5433(4) 0.5720(3) 0.043(3) Uani 1 1 d . . . . .
C1 C 0.3204(17) 0.6246(8) 0.8733(6) 0.077(5) Uani 1 1 d . U . . .
H1A H 0.292763 0.641472 0.891695 0.092 Uiso 1 1 calc R U . . .
C3 C 0.5229(13) 0.4184(7) 0.4311(6) 0.066(4) Uani 1 1 d . U . . .
H3A H 0.546770 0.389197 0.436425 0.080 Uiso 1 1 calc R U . . .
C4 C 0.2234(10) 0.5268(6) 0.7212(5) 0.042(4) Uani 1 1 d . U . . .
H4A H 0.197140 0.547522 0.704905 0.050 Uiso 1 1 calc R U . . .
C5 C 0.2898(14) 0.3930(7) 0.8083(5) 0.059(4) Uani 1 1 d . U . . .
C6 C 0.1750(10) 0.5454(6) 0.5992(5) 0.041(4) Uani 1 1 d . U . . .
C7 C 0.0109(12) 0.5461(8) 0.6879(6) 0.065(5) Uani 1 1 d . U . . .
H7 H -0.007647 0.517036 0.697333 0.079 Uiso 1 1 calc R U . . .
C8 C 0.2864(11) 0.6872(6) 0.5970(5) 0.043(4) Uani 1 1 d . U . . .
H8 H 0.330731 0.698723 0.609102 0.052 Uiso 1 1 calc R U . . .
C9 C 0.0409(14) 0.5996(9) 0.5479(6) 0.079(5) Uani 1 1 d . U . . .
H9 H 0.050036 0.583926 0.570831 0.095 Uiso 1 1 calc R U . . .
C10 C 0.0903(10) 0.5904(7) 0.6420(5) 0.042(3) Uani 1 1 d . U . . .
C12 C 0.4054(12) 0.4394(8) 0.8150(5) 0.057(4) Uani 1 1 d . U . . .
H12 H 0.432840 0.467606 0.810536 0.068 Uiso 1 1 calc R U . . .
C13 C 0.1474(12) 0.5028(7) 0.6155(5) 0.053(4) Uani 1 1 d . U . . .
H13 H 0.165966 0.473341 0.607026 0.064 Uiso 1 1 calc R U . . .
C14 C 0.1875(11) 0.4890(6) 0.7352(5) 0.042(4) Uani 1 1 d . U . . .
H14 H 0.136011 0.482874 0.728822 0.051 Uiso 1 1 calc R U . . .
C15 C 0.7626(12) 0.7395(8) 0.6652(6) 0.064(4) Uani 1 1 d . U . . .
C16 C 0.4098(11) 0.3121(7) 0.5423(5) 0.048(4) Uani 1 1 d . U . . .
C17 C 0.6904(16) 0.6525(10) 0.4019(9) 0.103(6) Uani 1 1 d . U . . .
H17 H 0.733108 0.658009 0.386256 0.124 Uiso 1 1 calc R U . . .
C18 C 0.1788(10) 0.6309(6) 0.5942(5) 0.041(3) Uani 1 1 d . U . . .
C19 C -0.0235(14) 0.5839(10) 0.5244(6) 0.087(5) Uani 1 1 d . U . . .
H19 H -0.058122 0.560103 0.531980 0.104 Uiso 1 1 calc R U . . .
C20 C 0.5430(12) 0.6416(6) 0.7163(5) 0.048(4) Uani 1 1 d . U . . .
H20 H 0.513803 0.619661 0.730233 0.058 Uiso 1 1 calc R U . . .
C21 C 0.7377(15) 0.5401(9) 0.7011(7) 0.088(5) Uani 1 1 d . U . . .
H21 H 0.748398 0.563602 0.719188 0.105 Uiso 1 1 calc R U . . .
C22 C 0.2435(10) 0.6477(6) 0.6115(5) 0.038(4) Uani 1 1 d . U . . .
C24 C 0.1545(12) 0.6517(7) 0.5588(5) 0.052(4) Uani 1 1 d . U . . .
C26 C 0.3605(9) 0.3184(6) 0.5723(5) 0.039(3) Uani 1 1 d . U . . .
C27 C 0.4006(13) 0.3654(7) 0.8473(6) 0.063(5) Uani 1 1 d . U . . .
H27 H 0.423035 0.342139 0.862837 0.076 Uiso 1 1 calc R U . . .
C28 C 0.6773(11) 0.5169(7) 0.6452(6) 0.053(4) Uani 1 1 d . U . . .
C29 C 0.3727(14) 0.5122(8) 0.3447(7) 0.079(5) Uani 1 1 d . U . . .
H29 H 0.345140 0.514526 0.321987 0.094 Uiso 1 1 calc R U . . .
C30 C 0.1587(11) 0.3517(6) 0.5669(6) 0.053(4) Uani 1 1 d . U . . .
C31 C 0.4619(14) 0.7112(7) 0.4557(5) 0.061(4) Uani 1 1 d . U . . .
H31 H 0.427519 0.736512 0.459200 0.073 Uiso 1 1 calc R U . . .
C32 C 0.2988(11) 0.3957(6) 0.6391(5) 0.040(4) Uani 1 1 d . U . . .
C33 C 0.1750(13) 0.7134(8) 0.5111(6) 0.068(5) Uani 1 1 d . U . . .
H33 H 0.206460 0.738115 0.502099 0.081 Uiso 1 1 calc R U . . .
C34 C 0.3351(10) 0.2764(6) 0.5933(5) 0.044(3) Uani 1 1 d . U . . .
C36 C 0.1429(10) 0.5891(6) 0.6119(5) 0.043(3) Uani 1 1 d . U . . .
C38 C 0.5289(12) 0.6772(6) 0.5970(5) 0.049(4) Uani 1 1 d . U . . .
C39 C 0.0755(13) 0.3223(8) 0.5047(8) 0.075(5) Uani 1 1 d . U . . .
H39 H 0.048337 0.313246 0.482940 0.090 Uiso 1 1 calc R U . . .
C40 C 0.4016(13) 0.5749(7) 0.8189(5) 0.061(4) Uani 1 1 d D U . . .
C42 C 0.5118(11) 0.6621(6) 0.6843(5) 0.042(4) Uani 1 1 d . U . . .
C44 C 0.6918(12) 0.5503(8) 0.6727(6) 0.063(5) Uani 1 1 d . U . . .
H44 H 0.668897 0.580456 0.671256 0.076 Uiso 1 1 calc R U . . .
C45 C 0.883(2) 0.3321(14) 0.6872(10) 0.143(7) Uani 1 1 d . U . . .
H45 H 0.912373 0.304078 0.688694 0.171 Uiso 1 1 calc R U . . .
C46 C 0.6855(12) 0.4399(7) 0.6175(6) 0.057(4) Uani 1 1 d . U . . .
C48 C 0.2992(10) 0.2785(7) 0.6279(5) 0.048(4) Uani 1 1 d . U . . .
H48 H 0.288775 0.308322 0.638536 0.057 Uiso 1 1 calc R U . . .
C49 C 0.8125(6) 0.4438(6) 0.5804(4) 0.070(4) Uani 1 1 d G U . . .
C99 C 0.8452(8) 0.4770(6) 0.6038(4) 0.096(5) Uani 1 1 d G U . . .
H99 H 0.816325 0.490341 0.623555 0.115 Uiso 1 1 calc R U . . .
C25 C 0.9203(8) 0.4907(5) 0.5984(5) 0.102(6) Uani 1 1 d G U . . .
H25 H 0.942696 0.513409 0.614437 0.122 Uiso 1 1 calc R U . . .
C101 C 0.9626(6) 0.4712(6) 0.5696(5) 0.093(5) Uani 1 1 d G U . . .
H101 H 1.013911 0.480538 0.565869 0.112 Uiso 1 1 calc R U . . .
C51 C 0.9298(8) 0.4379(6) 0.5461(4) 0.087(5) Uani 1 1 d G U . . .
H51 H 0.958757 0.424598 0.526418 0.104 Uiso 1 1 calc R U . . .
C103 C 0.8548(8) 0.4242(5) 0.5516(4) 0.076(4) Uani 1 1 d G U . . .
C50 C 0.5564(10) 0.6924(6) 0.6623(5) 0.040(3) Uani 1 1 d . U . . .
C52 C 0.4997(12) 0.6884(7) 0.5601(5) 0.057(4) Uani 1 1 d . U . . .
H52 H 0.506927 0.667978 0.539414 0.068 Uiso 1 1 calc R U . . .
C53 C -0.0290(15) 0.6081(10) 0.4884(7) 0.087(6) Uani 1 1 d . U . . .
H53 H -0.067813 0.598938 0.471443 0.104 Uiso 1 1 calc R U . . .
C54 C 0.4715(12) 0.7503(7) 0.6227(5) 0.051(4) Uani 1 1 d . U . . .
C55 C 0.4034(13) 0.8222(7) 0.6433(6) 0.062(4) Uani 1 1 d . U . . .
C56 C 0.2279(12) 0.4578(7) 0.7600(5) 0.049(4) Uani 1 1 d . U . . .
C57 C 0.5735(14) 0.6806(8) 0.4308(7) 0.075(4) Uani 1 1 d . U . . .
C58 C 0.5180(11) 0.7078(6) 0.6270(5) 0.044(4) Uani 1 1 d . U . . .
C59 C 0.1939(12) 0.3430(7) 0.5336(6) 0.060(4) Uani 1 1 d . U . . .
H59 H 0.247247 0.347942 0.531954 0.072 Uiso 1 1 calc R U . . .
C60 C 0.6279(12) 0.3769(7) 0.5650(6) 0.056(4) Uani 1 1 d . U . . .
H60 H 0.609035 0.354487 0.547746 0.067 Uiso 1 1 calc R U . . .
C61 C 0.3890(13) 0.8325(8) 0.6051(6) 0.066(5) Uani 1 1 d . U . . .
H61 H 0.367576 0.861886 0.598257 0.079 Uiso 1 1 calc R U . . .
C62 C 0.4707(11) 0.4962(7) 0.7390(5) 0.045(4) Uani 1 1 d . U . . .
C63 C -0.0189(12) 0.6725(8) 0.7065(6) 0.065(5) Uani 1 1 d . U . . .
H63 H -0.050222 0.670433 0.728012 0.078 Uiso 1 1 calc R U . . .
C64 C 0.4490(12) 0.7801(6) 0.6512(6) 0.054(4) Uani 1 1 d . U . . .
C65 C 0.3410(13) 0.1900(7) 0.6007(7) 0.066(5) Uani 1 1 d . U . . .
H65 H 0.353658 0.159876 0.591151 0.079 Uiso 1 1 calc R U . . .
C66 C 0.3270(14) 0.5671(7) 0.8239(5) 0.064(5) Uani 1 1 d . U . . .
H66 H 0.302779 0.544908 0.808118 0.077 Uiso 1 1 calc R U . . .
C67 C 0.5845(11) 0.3919(6) 0.5914(6) 0.050(4) Uani 1 1 d . U . . .
H67 H 0.533008 0.381872 0.591938 0.060 Uiso 1 1 calc R U . . .
C68 C 0.0563(10) 0.6335(6) 0.6568(5) 0.046(3) Uani 1 1 d . U . . .
C69 C 0.0194(14) 0.6434(10) 0.4783(7) 0.087(5) Uani 1 1 d . U . . .
H69 H 0.013901 0.656698 0.454153 0.104 Uiso 1 1 calc R U . . .
C70 C 0.3013(11) 0.4681(6) 0.7714(5) 0.044(3) Uani 1 1 d . U . . .
C71 C 0.3792(14) 0.5496(9) 0.3699(6) 0.076(5) Uani 1 1 d . U . . .
H71 H 0.356259 0.578507 0.362776 0.091 Uiso 1 1 calc R U . . .
C72 C 0.7032(11) 0.3935(8) 0.5615(6) 0.058(4) Uani 1 1 d . U . . .
C73 C -0.0015(12) 0.7140(8) 0.6918(6) 0.063(5) Uani 1 1 d . U . . .
H73 H -0.019633 0.741665 0.703747 0.075 Uiso 1 1 calc R U . . .
C74 C 0.3936(11) 0.5810(6) 0.4996(5) 0.042(4) Uani 1 1 d . U . . .
C75 C 0.1572(12) 0.3278(7) 0.5031(6) 0.064(5) Uani 1 1 d . U . . .
H75 H 0.184345 0.320866 0.480883 0.076 Uiso 1 1 calc R U . . .
C76 C 0.2585(12) 0.7074(7) 0.5642(6) 0.057(4) Uani 1 1 d . U . . .
H76 H 0.284959 0.733245 0.553568 0.068 Uiso 1 1 calc R U . . .
C77 C 0.8211(13) 0.3933(9) 0.5264(7) 0.079(5) Uani 1 1 d . U . . .
H77 H 0.850404 0.382527 0.505835 0.095 Uiso 1 1 calc R U . . .
C78 C 0.4494(12) 0.5503(7) 0.7909(5) 0.057(4) Uani 1 1 d D U . . .
C79 C 0.5282(14) 0.7197(8) 0.4378(6) 0.072(5) Uani 1 1 d . U . . .
H79 H 0.542884 0.750426 0.430420 0.087 Uiso 1 1 calc R U . . .
C80 C 0.6337(11) 0.7007(6) 0.6735(5) 0.047(4) Uani 1 1 d . U . . .
C82 C 0.5035(11) 0.5365(7) 0.4782(5) 0.048(4) Uani 1 1 d . U . . .
C84 C 0.0693(10) 0.6782(7) 0.6425(6) 0.050(4) Uani 1 1 d . U . . .
H84 H 0.097827 0.681192 0.620165 0.060 Uiso 1 1 calc R U . . .
C85 C 0.7708(11) 0.4950(6) 0.7050(6) 0.107(5) Uani 1 1 d G U . . .
C171 C 0.7527(10) 0.4585(7) 0.6808(5) 0.093(5) Uani 1 1 d G U . . .
C43 C 0.7966(12) 0.4179(6) 0.6805(5) 0.111(5) Uani 1 1 d G U . . .
C173 C 0.8586(11) 0.4138(6) 0.7043(6) 0.130(6) Uani 1 1 d G U . . .
C87 C 0.8767(10) 0.4503(8) 0.7285(5) 0.138(7) Uani 1 1 d G U . . .
H87 H 0.919048 0.447432 0.744798 0.165 Uiso 1 1 calc R U . . .
C175 C 0.8328(12) 0.4909(7) 0.7289(5) 0.130(6) Uani 1 1 d G U . . .
H175 H 0.845200 0.515832 0.745388 0.156 Uiso 1 1 calc R U . . .
C86 C 0.2716(10) 0.3767(6) 0.6071(5) 0.037(3) Uani 1 1 d . U . . .
C88 C 0.4206(11) 0.5184(7) 0.7628(5) 0.048(4) Uani 1 1 d . U . . .
C89 C 0.2820(15) 0.5900(8) 0.8515(6) 0.078(5) Uani 1 1 d . U . . .
H89 H 0.229726 0.582781 0.855043 0.093 Uiso 1 1 calc R U . . .
C90 C 0.4097(10) 0.3922(7) 0.5270(5) 0.046(4) Uani 1 1 d . U . . .
H90 H 0.426985 0.417387 0.511759 0.055 Uiso 1 1 calc R U . . .
C91 C 0.7746(17) 0.3753(11) 0.6628(9) 0.116(6) Uani 1 1 d . U . . .
H91 H 0.727711 0.375337 0.649638 0.139 Uiso 1 1 calc R U . . .
C92 C 0.5292(12) 0.4575(7) 0.4555(5) 0.051(4) Uani 1 1 d . U . . .
C94 C 0.3397(11) 0.5071(6) 0.7564(5) 0.042(3) Uani 1 1 d . U . . .
C95 C 0.3726(12) 0.6619(7) 0.4883(5) 0.051(4) Uani 1 1 d . U . . .
H95 H 0.341474 0.689102 0.490370 0.061 Uiso 1 1 calc R U . . .
C96 C 0.6151(11) 0.6527(6) 0.7278(5) 0.049(4) Uani 1 1 d . U . . .
H96 H 0.634024 0.639988 0.750520 0.058 Uiso 1 1 calc R U . . .
C97 C 0.3849(13) 0.8526(8) 0.6695(6) 0.071(5) Uani 1 1 d . U . . .
H97 H 0.363090 0.881703 0.662059 0.085 Uiso 1 1 calc R U . . .
C98 C 0.4620(14) 0.7290(7) 0.5568(6) 0.065(4) Uani 1 1 d . U . . .
H98 H 0.443437 0.737283 0.532806 0.077 Uiso 1 1 calc R U . . .
C100 C 0.4372(13) 0.4067(7) 0.8386(5) 0.065(4) Uani 1 1 d . U . . .
H100 H 0.485764 0.412892 0.849185 0.078 Uiso 1 1 calc R U . . .
C102 C 0.5464(11) 0.5285(6) 0.5091(5) 0.049(4) Uani 1 1 d . U . . .
C104 C 0.4872(12) 0.6258(7) 0.4644(5) 0.053(4) Uani 1 1 d . U . . .
C105 C 0.3623(12) 0.2323(7) 0.5799(6) 0.058(4) Uani 1 1 d . U . . .
C106 C 0.4931(12) 0.4997(7) 0.4511(5) 0.050(4) Uani 1 1 d . U . . .
C107 C 0.0391(15) 0.3295(8) 0.5354(7) 0.074(5) Uani 1 1 d . U . . .
H107 H -0.014281 0.324469 0.536147 0.089 Uiso 1 1 calc R U . . .
C108 C 0.1943(12) 0.6913(8) 0.5469(6) 0.057(4) Uani 1 1 d . U . . .
C109 C 0.5850(11) 0.4843(7) 0.5133(5) 0.049(4) Uani 1 1 d . U . . .
H109 H 0.617415 0.478981 0.534106 0.059 Uiso 1 1 calc R U . . .
C110 C 0.4480(13) 0.7601(7) 0.5861(5) 0.056(4) Uani 1 1 d . U . . .
C111 C 0.4647(13) 0.7738(7) 0.6893(6) 0.066(5) Uani 1 1 d . U . . .
H111 H 0.494016 0.747448 0.696911 0.079 Uiso 1 1 calc R U . . .
C112 C 0.2508(11) 0.4068(6) 0.6691(5) 0.044(4) Uani 1 1 d . U . . .
H112 H 0.270812 0.420467 0.691186 0.053 Uiso 1 1 calc R U . . .
C113 C 0.4162(12) 0.5487(8) 0.4043(6) 0.062(4) Uani 1 1 d . U . . .
H113 H 0.419048 0.575859 0.419735 0.074 Uiso 1 1 calc R U . . .
C114 C 0.6096(11) 0.4216(7) 0.6188(6) 0.050(4) Uani 1 1 d . U . . .
C115 C 0.7485(13) 0.3777(8) 0.5299(6) 0.072(5) Uani 1 1 d . U . . .
H115 H 0.727515 0.356752 0.511944 0.086 Uiso 1 1 calc R U . . .
C116 C 0.6613(12) 0.6826(7) 0.7066(5) 0.049(4) Uani 1 1 d . U . . .
C117 C 0.7962(12) 0.7846(8) 0.6110(6) 0.061(4) Uani 1 1 d . U . . .
H117 H 0.833064 0.802120 0.597517 0.073 Uiso 1 1 calc R U . . .
C118 C 0.3309(9) 0.3653(6) 0.5776(5) 0.037(3) Uani 1 1 d . U . . .
C119 C 0.0878(13) 0.6360(8) 0.5379(6) 0.064(4) Uani 1 1 d . U . . .
C120 C 0.4615(11) 0.5813(6) 0.4801(5) 0.043(3) Uani 1 1 d . U . . .
C122 C 0.2200(13) 0.3847(7) 0.7946(5) 0.056(4) Uani 1 1 d . U . . .
H122 H 0.193993 0.356578 0.800991 0.068 Uiso 1 1 calc R U . . .
C123 C 0.0110(12) 0.6304(8) 0.6891(6) 0.059(4) Uani 1 1 d . U . . .
C124 C 0.3473(12) 0.6212(6) 0.5037(5) 0.044(4) Uani 1 1 d . U . . .
H124 H 0.300247 0.619840 0.516647 0.053 Uiso 1 1 calc R U . . .
C125 C 0.8122(13) 0.7665(8) 0.6434(6) 0.067(5) Uani 1 1 d . U . . .
H125 H 0.861792 0.771910 0.653031 0.081 Uiso 1 1 calc R U . . .
C126 C 0.4364(11) 0.3492(7) 0.5206(5) 0.053(4) Uani 1 1 d . U . . .
H126 H 0.473017 0.343819 0.501569 0.064 Uiso 1 1 calc R U . . .
C127 C 0.0763(13) 0.6610(9) 0.5014(6) 0.073(5) Uani 1 1 d . U . . .
C128 C 0.1914(10) 0.3693(6) 0.6025(6) 0.046(4) Uani 1 1 d . U . . .
C129 C -0.0121(11) 0.5867(8) 0.7029(6) 0.063(4) Uani 1 1 d . U . . .
H129 H -0.045431 0.585799 0.723775 0.076 Uiso 1 1 calc R U . . .
C130 C 0.6700(11) 0.7530(6) 0.6172(5) 0.046(4) Uani 1 1 d . U . . .
H130 H 0.620218 0.750582 0.607111 0.055 Uiso 1 1 calc R U . . .
C132 C 0.1458(11) 0.3778(6) 0.6332(6) 0.050(4) Uani 1 1 d . U . . .
C133 C 0.3901(16) 0.6332(8) 0.8687(6) 0.074(5) Uani 1 1 d . U . . .
H133 H 0.411888 0.657778 0.883161 0.089 Uiso 1 1 calc R U . . .
C134 C 0.3559(10) 0.4018(6) 0.5560(5) 0.045(4) Uani 1 1 d . U . . .
C136 C 0.4403(14) 0.6080(7) 0.8426(6) 0.067(4) Uani 1 1 d . U . . .
C138 C 0.5516(11) 0.5042(7) 0.7417(5) 0.055(4) Uani 1 1 d . U . . .
H138 H 0.585336 0.487832 0.725592 0.065 Uiso 1 1 calc R U . . .
C139 C 0.5564(14) 0.6338(8) 0.4425(6) 0.071(4) Uani 1 1 d . U . . .
C140 C 0.5746(11) 0.4506(7) 0.4877(5) 0.054(4) Uani 1 1 d . U . . .
H140 H 0.598470 0.420950 0.491231 0.065 Uiso 1 1 calc R U . . .
C141 C 0.3015(12) 0.1940(7) 0.6349(6) 0.065(5) Uani 1 1 d . U . . .
H141 H 0.290970 0.166656 0.649264 0.078 Uiso 1 1 calc R U . . .
C142 C 0.0947(10) 0.5047(7) 0.6430(5) 0.050(4) Uani 1 1 d . U . . .
H142 H 0.076908 0.476051 0.653389 0.060 Uiso 1 1 calc R U . . .
C143 C 0.0293(13) 0.3538(8) 0.5985(7) 0.072(5) Uani 1 1 d . U . . .
H143 H -0.024277 0.349508 0.597875 0.087 Uiso 1 1 calc R U . . .
C144 C 0.2781(12) 0.2377(7) 0.6475(6) 0.060(4) Uani 1 1 d . U . . .
H144 H 0.247859 0.240192 0.669425 0.073 Uiso 1 1 calc R U . . .
C145 C 0.6423(15) 0.6874(10) 0.4111(8) 0.093(6) Uani 1 1 d . U . . .
H145 H 0.655319 0.718460 0.403887 0.112 Uiso 1 1 calc R U . . .
C146 C 0.5335(14) 0.5585(8) 0.7915(6) 0.066(4) Uani 1 1 d . U . . .
C147 C 0.5600(14) 0.5922(8) 0.8175(5) 0.070(5) Uani 1 1 d . U . . .
H147 H 0.613418 0.597106 0.818618 0.083 Uiso 1 1 calc R U . . .
C148 C 0.7357(12) 0.6910(7) 0.7193(6) 0.058(4) Uani 1 1 d . U . . .
H148 H 0.752419 0.676563 0.741732 0.069 Uiso 1 1 calc R U . . .
C149 C 0.4823(13) 0.4250(8) 0.4008(6) 0.070(5) Uani 1 1 d . U . . .
H149 H 0.475682 0.398798 0.384633 0.084 Uiso 1 1 calc R U . . .
C150 C 0.0747(12) 0.3437(7) 0.5662(7) 0.066(4) Uani 1 1 d . U . . .
C151 C 0.4470(13) 0.4684(8) 0.3901(5) 0.064(4) Uani 1 1 d . U . . .
C152 C 0.3277(14) 0.3598(7) 0.8316(5) 0.063(5) Uani 1 1 d . U . . .
H152 H 0.301449 0.331396 0.837041 0.076 Uiso 1 1 calc R U . . .
C154 C 0.5165(15) 0.6180(8) 0.8407(6) 0.075(5) Uani 1 1 d . U . . .
H154 H 0.538056 0.642428 0.855363 0.090 Uiso 1 1 calc R U . . .
C155 C 0.3952(14) 0.8448(8) 0.7066(7) 0.077(5) Uani 1 1 d . U . . .
H155 H 0.374512 0.864973 0.725089 0.092 Uiso 1 1 calc R U . . .
C156 C 0.7243(11) 0.7778(7) 0.5968(6) 0.054(4) Uani 1 1 d . U . . .
H156 H 0.711513 0.790060 0.572959 0.064 Uiso 1 1 calc R U . . .
C158 C 0.6842(11) 0.7306(6) 0.6527(6) 0.051(4) Uani 1 1 d . U . . .
C159 C 0.4083(12) 0.2262(7) 0.5495(6) 0.063(5) Uani 1 1 d . U . . .
H159 H 0.422636 0.195697 0.541363 0.076 Uiso 1 1 calc R U . . .
C160 C 0.4390(14) 0.8045(8) 0.7159(7) 0.074(5) Uani 1 1 d . U . . .
H160 H 0.450767 0.798696 0.741302 0.089 Uiso 1 1 calc R U . . .
C161 C 0.0644(12) 0.3698(7) 0.6305(7) 0.066(5) Uani 1 1 d . U . . .
H161 H 0.033822 0.375780 0.651794 0.080 Uiso 1 1 calc R U . . .
C162 C 0.1761(11) 0.3976(6) 0.6661(5) 0.051(4) Uani 1 1 d . U . . .
H162 H 0.143244 0.404497 0.686448 0.062 Uiso 1 1 calc R U . . .
C163 C 0.4087(13) 0.4723(9) 0.3554(6) 0.077(5) Uani 1 1 d . U . . .
H163 H 0.408330 0.445961 0.339097 0.092 Uiso 1 1 calc R U . . .
C164 C 0.7066(12) 0.4719(7) 0.6473(6) 0.061(4) Uani 1 1 d . U . . .
C166 C 0.4500(12) 0.5043(7) 0.4155(5) 0.053(4) Uani 1 1 d . U . . .
C169 C 0.1168(14) 0.7007(9) 0.4911(6) 0.076(5) Uani 1 1 d . U . . .
H169 H 0.102297 0.718385 0.469818 0.091 Uiso 1 1 calc R U . . .
C170 C 0.4056(12) 0.8003(7) 0.5783(6) 0.062(5) Uani 1 1 d . U . . .
H170 H 0.387911 0.805314 0.553551 0.074 Uiso 1 1 calc R U . . .
C172 C 0.3003(10) 0.5359(6) 0.7306(4) 0.039(4) Uani 1 1 d . U . . .
C174 C 0.4333(12) 0.2660(7) 0.5309(6) 0.062(4) Uani 1 1 d . U . . .
H174 H 0.466561 0.262626 0.510152 0.074 Uiso 1 1 calc R U . . .
C176 C 0.1871(12) 0.4160(7) 0.7719(5) 0.054(4) Uani 1 1 d . U . . .
H176 H 0.136595 0.410896 0.763470 0.065 Uiso 1 1 calc R U . . .
C177 C 0.6037(14) 0.5959(10) 0.4364(7) 0.092(5) Uani 1 1 d . U . . .
H177 H 0.591194 0.565019 0.444281 0.110 Uiso 1 1 calc R U . . .
C178 C 0.7825(12) 0.7182(8) 0.7009(6) 0.062(4) Uani 1 1 d . U . . .
H178 H 0.831332 0.724277 0.711159 0.074 Uiso 1 1 calc R U . . .
C179 C 0.6746(15) 0.6069(10) 0.4167(8) 0.101(6) Uani 1 1 d . U . . .
H179 H 0.711399 0.582740 0.413667 0.121 Uiso 1 1 calc R U . . .
C180 C 0.0422(11) 0.7186(7) 0.6597(6) 0.057(4) Uani 1 1 d . U . . .
H180 H 0.053300 0.748774 0.649770 0.068 Uiso 1 1 calc R U . . .
C181 C 0.907(2) 0.3711(13) 0.7083(10) 0.139(7) Uani 1 1 d . U . . .
H181 H 0.950023 0.370216 0.723977 0.166 Uiso 1 1 calc R U . . .
C182 C 0.0654(10) 0.5469(7) 0.6567(6) 0.054(4) Uani 1 1 d . U . . .
C183 C 0.8168(19) 0.3326(13) 0.6633(10) 0.136(7) Uani 1 1 d . U . . .
H183 H 0.802374 0.306169 0.648770 0.163 Uiso 1 1 calc R U . . .
C184 C 0.4412(13) 0.6660(7) 0.4697(5) 0.056(4) Uani 1 1 d . U . . .
C186 C 0.5796(12) 0.5348(7) 0.7669(5) 0.058(4) Uani 1 1 d . U . . .
H186 H 0.632917 0.540142 0.767718 0.069 Uiso 1 1 calc R U . . .
C188 C 0.3356(12) 0.4338(7) 0.7972(5) 0.051(4) Uani 1 1 d . U . . .
C190 C 0.7317(12) 0.4269(8) 0.5885(6) 0.064(4) Uani 1 1 d . U . . .
Cl1 Cl 0.0200(11) 0.2244(5) 0.6993(4) 0.254(8) Uani 1 1 d D U . . .
Cl2 Cl 0.1143(11) 0.2974(6) 0.7269(4) 0.253(8) Uani 1 1 d D U . . .
C189 C 0.077(2) 0.2723(12) 0.6859(6) 0.21(2) Uani 1 1 d D U . . .
H18D H 0.119075 0.261490 0.669563 0.256 Uiso 1 1 calc R U . . .
H18E H 0.046592 0.295731 0.672120 0.256 Uiso 1 1 calc R U . . .
Cl3 Cl 0.5820(6) 0.2960(4) 0.3951(3) 0.167(5) Uani 1 1 d . . . . .
Cl4 Cl 0.6271(7) 0.3035(3) 0.4699(3) 0.142(4) Uani 1 1 d . . . . .
C83 C 0.6407(17) 0.2760(9) 0.4286(8) 0.102(9) Uani 1 1 d . . . . .
H83A H 0.694040 0.280685 0.420509 0.123 Uiso 1 1 calc R U . . .
H83B H 0.632463 0.241837 0.431896 0.123 Uiso 1 1 calc R U . . .
N1 N 0.7146(14) 0.6370(12) 0.6010(7) 0.172(10) Uani 1 1 d D U . . .
H1B H 0.679453 0.612716 0.598449 0.207 Uiso 1 1 d R U . . .
H1C H 0.730696 0.633457 0.626452 0.207 Uiso 1 1 d R U . . .
N9 N 0.8380(13) 0.6428(12) 0.5869(7) 0.159(7) Uani 1 1 d D U . . .
N11 N 0.7498(13) 0.6577(12) 0.5433(6) 0.157(7) Uani 1 1 d D U . . .
C23 C 0.862(2) 0.6177(14) 0.6206(8) 0.170(11) Uani 1 1 d D U . . .
H23A H 0.917889 0.617700 0.622017 0.255 Uiso 1 1 calc R U . . .
H23B H 0.843653 0.585297 0.619722 0.255 Uiso 1 1 calc R U . . .
H23C H 0.841356 0.633526 0.642648 0.255 Uiso 1 1 calc R U . . .
C47 C 0.784(2) 0.6387(15) 0.5100(8) 0.176(11) Uani 1 1 d D U . . .
H47A H 0.760812 0.654485 0.488505 0.263 Uiso 1 1 d R U . . .
H47B H 0.777742 0.604615 0.507425 0.263 Uiso 1 1 d R U . . .
H47C H 0.838362 0.646335 0.510955 0.263 Uiso 1 1 d R U . . .
C93 C 0.6713(16) 0.6651(15) 0.5296(9) 0.164(11) Uani 1 1 d D U . . .
H93A H 0.641192 0.671418 0.552052 0.247 Uiso 1 1 d R U . . .
H93B H 0.665892 0.691338 0.512112 0.247 Uiso 1 1 d R U . . .
H93C H 0.653112 0.636118 0.517802 0.247 Uiso 1 1 d R U . . .
C185 C 0.8913(19) 0.6794(12) 0.5740(10) 0.167(11) Uani 1 1 d D U . . .
H18A H 0.881193 0.690790 0.548728 0.251 Uiso 1 1 d R U . . .
H18B H 0.942983 0.666640 0.575318 0.251 Uiso 1 1 d R U . . .
H18C H 0.886273 0.705440 0.591748 0.251 Uiso 1 1 d R U . . .
C187 C 0.7705(15) 0.6321(14) 0.5735(8) 0.159(7) Uani 1 1 d D U . . .
N2 N 0.2004(13) 0.6514(7) 0.7116(5) 0.091(6) Uani 1 1 d D U . . .
H2D H 0.168876 0.628559 0.717350 0.109 Uiso 1 1 calc R U . . .
H2E H 0.220949 0.652569 0.689210 0.109 Uiso 1 1 calc R U . . .
N10 N 0.1816(16) 0.6769(8) 0.7680(6) 0.128(6) Uani 1 1 d D U . . .
N12 N 0.2174(16) 0.7255(9) 0.7190(7) 0.135(6) Uani 1 1 d D U . . .
C2 C 0.176(2) 0.7717(10) 0.7296(9) 0.152(10) Uani 1 1 d D U . . .
H2A H 0.208637 0.789683 0.746717 0.228 Uiso 1 1 d R U . . .
H2B H 0.165897 0.790553 0.707317 0.228 Uiso 1 1 d R U . . .
H2C H 0.128127 0.764113 0.742087 0.228 Uiso 1 1 d R U . . .
C11 C 0.1409(18) 0.6322(9) 0.7795(6) 0.111(8) Uani 1 1 d D U . . .
H11A H 0.170098 0.604080 0.772811 0.166 Uiso 1 1 d R U . . .
H11B H 0.090278 0.630450 0.768131 0.166 Uiso 1 1 d R U . . .
H11C H 0.135868 0.634010 0.806651 0.166 Uiso 1 1 d R U . . .
C41 C 0.266(2) 0.7337(10) 0.6848(8) 0.143(10) Uani 1 1 d D U . . .
H41A H 0.317789 0.722723 0.689582 0.215 Uiso 1 1 calc R U . . .
H41B H 0.266805 0.767330 0.678928 0.215 Uiso 1 1 calc R U . . .
H41C H 0.244483 0.716340 0.663619 0.215 Uiso 1 1 calc R U . . .
C157 C 0.217(2) 0.6832(8) 0.7358(6) 0.124(6) Uani 1 1 d D U . . .
C167 C 0.2106(18) 0.7046(11) 0.8016(7) 0.129(10) Uani 1 1 d D U . . .
H16A H 0.240214 0.684517 0.818333 0.193 Uiso 1 1 d R U . . .
H16B H 0.242484 0.730557 0.792733 0.193 Uiso 1 1 d R U . . .
H16C H 0.166604 0.717317 0.815033 0.193 Uiso 1 1 d R U . . .
N3 N 0.5153(11) 0.3710(6) 0.7034(5) 0.068(6) Uani 1 1 d . . . . .
H3B H 0.514694 0.386116 0.681931 0.082 Uiso 1 1 d R U . . .
H3C H 0.484432 0.385177 0.719240 0.082 Uiso 1 1 d R U . . .
N7 N 0.5330(11) 0.2990(7) 0.6756(5) 0.070(6) Uani 1 1 d . . . . .
N8 N 0.4239(12) 0.3106(7) 0.7141(5) 0.072(6) Uani 1 1 d . . . . .
C37 C 0.4985(14) 0.2630(9) 0.6511(7) 0.094(9) Uani 1 1 d . . . . .
H37A H 0.447481 0.255242 0.660198 0.141 Uiso 1 1 calc R U . . .
H37B H 0.530156 0.234684 0.651144 0.141 Uiso 1 1 calc R U . . .
H37C H 0.494872 0.275297 0.625576 0.141 Uiso 1 1 calc R U . . .
C121 C 0.4895(15) 0.3258(8) 0.6976(6) 0.062(6) Uani 1 1 d . . . . .
C131 C 0.6122(15) 0.3077(9) 0.6703(7) 0.083(8) Uani 1 1 d . . . . .
H13D H 0.619278 0.328515 0.648770 0.125 Uiso 1 1 calc R U . . .
H13E H 0.638625 0.277916 0.665778 0.125 Uiso 1 1 calc R U . . .
H13F H 0.633126 0.322695 0.692643 0.125 Uiso 1 1 calc R U . . .
C135 C 0.4168(15) 0.2607(8) 0.7260(7) 0.090(9) Uani 1 1 d . . . . .
H13G H 0.456220 0.241930 0.713701 0.135 Uiso 1 1 calc R U . . .
H13H H 0.366508 0.248792 0.718878 0.135 Uiso 1 1 calc R U . . .
H13I H 0.422835 0.258573 0.753067 0.135 Uiso 1 1 calc R U . . .
C153 C 0.3732(17) 0.3435(10) 0.7301(7) 0.110(12) Uani 1 1 d . . . . .
H15A H 0.398114 0.359308 0.751032 0.166 Uiso 1 1 calc R U . . .
H15B H 0.327657 0.327116 0.738975 0.166 Uiso 1 1 calc R U . . .
H15C H 0.358749 0.366751 0.711224 0.166 Uiso 1 1 calc R U . . .
N4 N 0.1753(9) 0.5545(6) 0.4970(4) 0.054(4) Uani 1 1 d . U . . .
H4B H 0.169805 0.543691 0.519836 0.065 Uiso 1 1 calc R U . . .
H4C H 0.168466 0.584562 0.492370 0.065 Uiso 1 1 calc R U . . .
N5 N 0.2036(10) 0.4819(6) 0.4774(5) 0.062(4) Uani 1 1 d . U . . .
N6 N 0.2044(11) 0.5424(6) 0.4351(5) 0.069(4) Uani 1 1 d . U . . .
C35 C 0.2105(15) 0.5932(9) 0.4279(6) 0.088(7) Uani 1 1 d . U . . .
H35A H 0.159608 0.607224 0.427807 0.131 Uiso 1 1 calc R U . . .
H35B H 0.234764 0.598318 0.403646 0.131 Uiso 1 1 calc R U . . .
H35C H 0.241264 0.607916 0.447511 0.131 Uiso 1 1 calc R U . . .
C81 C 0.1620(14) 0.4606(8) 0.5075(6) 0.074(6) Uani 1 1 d . U . . .
H81A H 0.196665 0.453933 0.528188 0.111 Uiso 1 1 calc R U . . .
H81B H 0.138785 0.431257 0.498819 0.111 Uiso 1 1 calc R U . . .
H81C H 0.122022 0.482155 0.515924 0.111 Uiso 1 1 calc R U . . .
C137 C 0.2672(14) 0.4540(8) 0.4606(6) 0.083(7) Uani 1 1 d . U . . .
H13A H 0.246232 0.426821 0.447280 0.125 Uiso 1 1 calc R U . . .
H13B H 0.301240 0.443036 0.480429 0.125 Uiso 1 1 calc R U . . .
H13C H 0.295721 0.473723 0.443123 0.125 Uiso 1 1 calc R U . . .
C165 C 0.1911(14) 0.5120(9) 0.4020(6) 0.086(7) Uani 1 1 d . U . . .
H16D H 0.237897 0.494974 0.395846 0.129 Uiso 1 1 calc R U . . .
H16E H 0.175984 0.531515 0.380710 0.129 Uiso 1 1 calc R U . . .
H16F H 0.150519 0.489401 0.407523 0.129 Uiso 1 1 calc R U . . .
C168 C 0.1939(12) 0.5258(8) 0.4698(6) 0.061(4) Uani 1 1 d . U . . .

loop_
_atom_site_aniso_label
_atom_site_aniso_U_11
_atom_site_aniso_U_22
_atom_site_aniso_U_33
_atom_site_aniso_U_23
_atom_site_aniso_U_13
_atom_site_aniso_U_12
Dy1 0.0524(6) 0.0294(5) 0.0372(5) -0.0015(4) -0.0002(4) -0.0049(4)
Dy2 0.0478(5) 0.0274(4) 0.0319(4) 0.0006(4) -0.0049(4) -0.0024(4)
Dy3 0.0448(5) 0.0276(4) 0.0346(5) 0.0017(4) -0.0076(4) 0.0000(4)
Dy4 0.0486(5) 0.0287(5) 0.0315(4) -0.0006(4) -0.0069(4) 0.0000(4)
O1 0.053 0.022 0.024 -0.001 -0.008 -0.014
O2 0.041 0.034 0.029 0.005 -0.018 -0.009
O3 0.063 0.021 0.037 0.003 -0.004 -0.012
O4 0.027 0.019 0.034 -0.002 -0.004 0.007
O5 0.074(10) 0.046(8) 0.040(8) -0.013(6) 0.010(7) -0.011(7)
O6 0.082(10) 0.027(7) 0.048(8) -0.005(6) -0.003(7) 0.008(7)
O7 0.062(9) 0.056(9) 0.046(8) 0.002(7) -0.002(7) -0.026(7)
O8 0.041(8) 0.041(8) 0.053(8) 0.002(6) -0.013(6) 0.002(6)
O9 0.059(9) 0.028(7) 0.057(8) 0.004(6) -0.001(7) -0.008(6)
O10 0.075(9) 0.030(7) 0.034(7) -0.001(5) -0.017(6) 0.004(6)
O11 0.062(9) 0.041(8) 0.050(8) 0.000(6) -0.004(7) -0.007(7)
O12 0.055(9) 0.035(7) 0.060(9) -0.008(6) -0.022(7) 0.010(6)
O13 0.042(7) 0.049(8) 0.029(6) 0.004(6) 0.001(5) -0.001(6)
O14 0.042(8) 0.036(7) 0.049(8) 0.001(6) -0.007(6) 0.006(6)
O15 0.084(10) 0.022(7) 0.046(7) 0.004(6) 0.000(7) 0.005(7)
O16 0.048(8) 0.027(7) 0.054(8) -0.012(6) 0.016(6) 0.004(5)
C1 0.129(13) 0.056(10) 0.044(9) -0.009(8) 0.000(10) 0.003(11)
C3 0.096(11) 0.053(9) 0.049(9) -0.011(8) -0.003(8) 0.003(9)
C4 0.047(8) 0.032(8) 0.046(8) -0.002(7) -0.011(7) 0.006(7)
C5 0.084(9) 0.050(8) 0.042(8) -0.001(7) 0.020(7) 0.018(8)
C6 0.044(8) 0.039(8) 0.039(8) -0.004(7) -0.018(7) 0.006(7)
C7 0.065(9) 0.061(10) 0.071(10) 0.012(9) 0.014(8) 0.009(8)
C8 0.049(9) 0.032(8) 0.049(8) 0.002(7) -0.004(7) 0.013(7)
C9 0.077(11) 0.089(11) 0.071(10) -0.031(9) -0.029(9) 0.023(10)
C10 0.035(7) 0.041(7) 0.050(7) -0.006(7) -0.004(6) -0.001(6)
C12 0.077(10) 0.054(9) 0.039(8) 0.013(8) 0.001(8) 0.017(8)
C13 0.058(9) 0.044(9) 0.057(9) 0.000(8) -0.005(8) 0.004(8)
C14 0.045(8) 0.037(8) 0.045(8) 0.005(7) -0.005(7) 0.009(7)
C15 0.052(8) 0.072(9) 0.068(9) -0.001(8) -0.005(7) 0.002(7)
C16 0.044(8) 0.046(8) 0.054(8) -0.009(7) 0.014(7) 0.002(7)
C17 0.082(12) 0.093(12) 0.134(13) 0.018(12) 0.013(11) -0.014(10)
C18 0.047(7) 0.032(7) 0.043(7) -0.008(6) -0.016(6) 0.012(6)
C19 0.079(11) 0.107(12) 0.075(10) -0.026(10) -0.030(9) 0.018(10)
C20 0.063(9) 0.035(8) 0.046(8) 0.004(7) -0.001(8) 0.003(8)
C21 0.101(11) 0.074(10) 0.089(11) -0.029(10) -0.038(9) 0.003(10)
C22 0.039(8) 0.035(8) 0.038(8) 0.007(7) -0.013(7) 0.010(7)
C24 0.054(8) 0.047(8) 0.054(8) -0.010(7) -0.021(7) 0.033(7)
C26 0.033(7) 0.035(7) 0.049(7) -0.009(6) 0.005(6) -0.001(6)
C27 0.094(11) 0.048(9) 0.046(9) 0.018(8) 0.019(8) 0.029(9)
C28 0.053(9) 0.045(9) 0.062(9) -0.007(8) -0.015(8) -0.008(8)
C29 0.096(11) 0.078(11) 0.062(10) -0.004(9) -0.019(9) 0.011(10)
C30 0.045(8) 0.034(7) 0.081(9) 0.001(7) -0.011(7) -0.009(7)
C31 0.084(10) 0.040(8) 0.059(9) 0.010(8) -0.020(9) -0.013(9)
C32 0.044(8) 0.026(8) 0.051(8) 0.001(7) -0.003(7) 0.005(7)
C33 0.071(10) 0.071(10) 0.061(10) 0.002(9) -0.006(8) 0.037(9)
C34 0.038(7) 0.033(7) 0.059(8) 0.003(7) -0.007(7) 0.006(6)
C36 0.041(7) 0.041(7) 0.046(7) -0.008(7) -0.019(6) -0.001(7)
C38 0.078(10) 0.033(8) 0.037(8) 0.002(7) -0.002(8) -0.009(8)
C39 0.065(10) 0.055(9) 0.104(12) -0.008(10) -0.027(10) -0.021(9)
C40 0.097(10) 0.047(8) 0.040(7) -0.006(7) -0.007(8) 0.007(8)
C42 0.058(9) 0.030(8) 0.039(8) -0.001(7) -0.002(7) 0.001(7)
C44 0.069(10) 0.053(10) 0.068(10) -0.021(8) -0.015(8) -0.007(8)
C45 0.141(12) 0.138(12) 0.148(13) 0.000(12) -0.024(11) 0.012(12)
C46 0.056(8) 0.046(8) 0.069(8) -0.012(7) -0.025(7) 0.011(7)
C48 0.047(9) 0.036(8) 0.060(9) 0.007(8) -0.001(8) 0.009(7)
C49 0.038(8) 0.077(9) 0.095(10) -0.039(8) -0.016(7) 0.003(7)
C99 0.048(9) 0.111(12) 0.128(12) -0.059(10) -0.004(10) -0.002(10)
C25 0.055(10) 0.117(12) 0.133(13) -0.058(11) -0.001(10) -0.006(10)
C101 0.050(10) 0.104(12) 0.126(12) -0.043(11) 0.003(10) 0.005(10)
C51 0.062(10) 0.092(11) 0.105(11) -0.039(10) -0.002(10) 0.010(9)
C103 0.053(9) 0.083(10) 0.091(10) -0.032(8) -0.010(8) -0.003(8)
C50 0.055(8) 0.029(7) 0.037(7) -0.003(6) -0.009(7) -0.007(6)
C52 0.089(11) 0.041(9) 0.039(8) 0.000(8) -0.008(8) -0.011(8)
C53 0.078(11) 0.111(13) 0.071(10) -0.025(10) -0.050(9) 0.028(10)
C54 0.065(8) 0.041(7) 0.046(7) 0.007(7) -0.020(7) -0.011(7)
C55 0.073(9) 0.041(8) 0.072(9) -0.001(7) -0.020(8) -0.007(7)
C56 0.060(8) 0.048(8) 0.040(7) 0.000(7) 0.008(7) 0.006(7)
C57 0.077(10) 0.061(9) 0.087(9) 0.019(9) -0.009(8) -0.020(8)
C58 0.062(8) 0.031(7) 0.038(7) 0.001(6) -0.014(7) -0.003(7)
C59 0.051(9) 0.041(9) 0.088(11) -0.003(9) -0.014(8) -0.003(8)
C60 0.056(9) 0.052(9) 0.059(9) -0.003(8) -0.021(8) 0.005(8)
C61 0.080(10) 0.047(9) 0.072(10) 0.014(8) -0.022(9) -0.007(8)
C62 0.038(8) 0.048(9) 0.048(8) 0.000(7) -0.011(7) -0.002(7)
C63 0.058(9) 0.062(10) 0.075(10) -0.004(9) 0.019(8) 0.020(8)
C64 0.066(8) 0.037(7) 0.060(8) 0.000(7) -0.023(7) -0.008(7)
C65 0.068(9) 0.034(8) 0.097(10) 0.014(8) -0.001(9) 0.007(8)
C66 0.107(12) 0.045(9) 0.039(8) -0.014(8) 0.008(9) 0.001(9)
C67 0.046(9) 0.041(9) 0.061(9) -0.012(8) -0.011(8) -0.002(7)
C68 0.035(7) 0.047(7) 0.057(8) -0.002(7) 0.008(7) 0.011(7)
C69 0.073(11) 0.110(12) 0.076(10) -0.017(10) -0.040(9) 0.034(10)
C70 0.060(8) 0.041(7) 0.030(7) 0.008(6) 0.013(6) 0.005(7)
C71 0.091(11) 0.075(11) 0.063(10) 0.001(9) -0.023(9) 0.012(10)
C72 0.045(8) 0.063(9) 0.064(9) -0.014(7) -0.011(7) 0.002(7)
C73 0.058(10) 0.053(9) 0.077(10) -0.002(9) 0.003(8) 0.027(8)
C74 0.068(9) 0.030(8) 0.028(7) -0.008(6) -0.013(7) 0.015(7)
C75 0.054(9) 0.050(9) 0.087(11) -0.011(9) -0.020(9) -0.014(8)
C76 0.068(10) 0.045(9) 0.057(9) 0.008(8) 0.008(8) 0.013(8)
C77 0.062(10) 0.088(11) 0.087(11) -0.020(9) -0.004(9) -0.003(9)
C78 0.083(9) 0.043(8) 0.044(7) -0.003(7) -0.007(7) -0.002(7)
C79 0.087(11) 0.056(9) 0.074(10) 0.021(9) -0.017(9) -0.010(9)
C80 0.055(8) 0.037(7) 0.048(7) -0.001(6) -0.002(7) 0.001(7)
C82 0.059(8) 0.037(7) 0.048(7) -0.007(7) -0.003(7) -0.003(7)
C84 0.045(9) 0.045(8) 0.060(9) -0.003(8) 0.001(7) 0.017(7)
C85 0.120(11) 0.092(10) 0.108(10) -0.024(9) -0.060(9) 0.009(9)
C171 0.096(10) 0.081(9) 0.102(9) -0.017(9) -0.058(8) 0.015(8)
C43 0.110(10) 0.101(10) 0.123(10) -0.024(10) -0.060(9) 0.018(9)
C173 0.132(11) 0.121(11) 0.137(11) -0.018(10) -0.039(10) 0.005(10)
C87 0.142(13) 0.128(13) 0.144(13) -0.019(12) -0.047(12) -0.006(12)
C175 0.140(13) 0.118(13) 0.132(12) -0.018(12) -0.056(11) 0.001(12)
C86 0.032(7) 0.029(7) 0.050(7) -0.001(6) -0.006(6) 0.002(6)
C88 0.063(8) 0.035(7) 0.045(7) 0.005(7) -0.006(7) -0.005(7)
C89 0.122(12) 0.065(10) 0.045(9) -0.009(9) 0.007(9) -0.003(10)
C90 0.045(9) 0.040(8) 0.053(9) -0.004(7) -0.004(7) -0.005(7)
C91 0.107(12) 0.106(12) 0.134(12) -0.023(11) -0.049(11) 0.018(10)
C92 0.075(9) 0.038(8) 0.040(7) -0.003(7) -0.011(7) 0.008(7)
C94 0.057(8) 0.039(7) 0.031(7) 0.008(6) 0.001(6) 0.009(7)
C95 0.079(10) 0.037(8) 0.038(8) 0.006(7) -0.007(8) 0.002(8)
C96 0.059(9) 0.039(8) 0.048(8) 0.004(7) -0.009(8) 0.006(8)
C97 0.085(11) 0.048(9) 0.079(10) -0.007(9) -0.021(9) 0.004(9)
C98 0.088(10) 0.054(9) 0.051(9) 0.009(8) -0.013(9) -0.009(9)
C100 0.090(11) 0.056(9) 0.049(9) 0.021(8) 0.008(8) 0.022(9)
C102 0.058(9) 0.040(8) 0.050(8) -0.008(7) -0.004(7) 0.008(7)
C104 0.064(8) 0.047(8) 0.047(8) 0.004(7) -0.009(7) -0.005(7)
C105 0.062(8) 0.032(7) 0.081(9) 0.004(7) 0.003(7) 0.002(7)
C106 0.071(8) 0.037(7) 0.043(7) -0.005(7) -0.008(7) -0.005(7)
C107 0.065(10) 0.054(9) 0.103(12) 0.001(10) -0.023(9) -0.017(9)
C108 0.064(9) 0.052(8) 0.054(8) 0.006(7) -0.008(7) 0.035(7)
C109 0.061(9) 0.049(9) 0.037(8) -0.006(7) -0.010(7) 0.019(8)
C110 0.075(9) 0.043(8) 0.051(8) 0.009(7) -0.016(7) -0.016(7)
C111 0.084(10) 0.046(9) 0.067(9) -0.012(8) -0.019(9) 0.004(9)
C112 0.055(9) 0.029(8) 0.049(8) -0.002(7) 0.004(7) 0.000(7)
C113 0.079(10) 0.061(9) 0.045(9) 0.000(8) -0.013(8) 0.009(8)
C114 0.047(9) 0.040(9) 0.063(9) -0.014(8) -0.012(8) 0.005(7)
C115 0.065(10) 0.073(10) 0.077(10) -0.017(9) -0.008(9) -0.001(9)
C116 0.049(8) 0.042(8) 0.055(8) 0.007(7) -0.011(7) 0.005(7)
C117 0.048(9) 0.076(10) 0.059(9) 0.004(9) 0.024(8) 0.004(8)
C118 0.029(7) 0.032(7) 0.049(7) -0.002(6) -0.006(6) -0.015(6)
C119 0.064(9) 0.073(9) 0.055(8) -0.024(8) -0.023(7) 0.029(8)
C120 0.052(8) 0.037(7) 0.040(7) -0.003(6) -0.012(6) 0.006(7)
C122 0.080(10) 0.046(9) 0.043(9) -0.003(8) 0.011(8) 0.004(8)
C123 0.049(8) 0.062(8) 0.068(9) -0.001(8) 0.014(7) 0.015(7)
C124 0.067(9) 0.028(8) 0.038(8) 0.002(7) -0.006(7) 0.011(7)
C125 0.054(9) 0.083(10) 0.066(10) 0.007(9) 0.011(8) 0.003(8)
C126 0.056(9) 0.052(9) 0.052(9) -0.011(8) 0.012(8) 0.004(8)
C127 0.068(9) 0.089(10) 0.062(9) -0.018(8) -0.035(7) 0.037(8)
C128 0.042(7) 0.030(7) 0.066(8) 0.005(7) -0.008(7) -0.002(6)
C129 0.051(9) 0.071(10) 0.067(10) 0.009(9) 0.012(8) 0.019(8)
C130 0.047(9) 0.039(8) 0.051(9) -0.013(7) 0.000(7) 0.008(7)
C132 0.047(8) 0.034(7) 0.068(8) 0.002(7) 0.008(7) 0.002(7)
C133 0.123(12) 0.046(9) 0.053(9) -0.015(8) -0.009(10) 0.002(10)
C134 0.036(8) 0.039(8) 0.059(9) 0.004(7) -0.004(7) -0.012(7)
C136 0.106(10) 0.052(8) 0.044(8) -0.005(7) -0.013(8) 0.006(8)
C138 0.049(9) 0.064(9) 0.050(9) -0.008(8) -0.011(8) 0.007(8)
C139 0.070(9) 0.061(9) 0.081(9) 0.013(8) -0.015(8) -0.011(8)
C140 0.072(9) 0.048(9) 0.042(8) -0.003(7) -0.008(8) 0.016(8)
C141 0.066(8) 0.043(8) 0.088(9) 0.021(8) 0.007(7) 0.008(7)
C142 0.041(8) 0.043(8) 0.064(9) -0.002(8) 0.008(7) 0.007(7)
C143 0.054(10) 0.061(9) 0.102(11) 0.011(10) 0.008(9) -0.004(8)
C144 0.061(9) 0.046(9) 0.074(10) 0.012(8) 0.001(8) 0.004(8)
C145 0.082(12) 0.080(11) 0.117(12) 0.017(11) 0.001(10) -0.022(10)
C146 0.087(9) 0.062(9) 0.049(8) -0.002(7) -0.024(7) -0.002(8)
C147 0.094(11) 0.066(10) 0.048(9) -0.004(8) -0.028(8) 0.005(9)
C148 0.051(9) 0.054(9) 0.068(9) 0.010(8) -0.002(8) 0.004(8)
C149 0.100(11) 0.063(10) 0.048(9) -0.018(9) -0.001(8) -0.007(9)
C150 0.055(9) 0.048(8) 0.095(10) -0.001(8) -0.009(8) -0.009(7)
C151 0.087(9) 0.065(9) 0.041(7) -0.007(7) -0.001(7) -0.002(8)
C152 0.097(11) 0.045(9) 0.047(9) 0.008(8) 0.017(8) 0.027(9)
C154 0.108(11) 0.063(10) 0.054(9) -0.004(9) -0.022(9) -0.002(9)
C155 0.095(11) 0.060(10) 0.076(10) -0.017(9) -0.022(10) 0.021(9)
C156 0.049(9) 0.060(9) 0.052(9) -0.013(8) 0.011(8) -0.001(8)
C158 0.055(8) 0.040(8) 0.059(8) -0.007(7) 0.003(7) 0.005(7)
C159 0.068(10) 0.038(9) 0.084(10) 0.004(8) 0.011(8) 0.010(8)
C160 0.092(11) 0.058(10) 0.072(10) -0.020(9) -0.023(9) 0.025(9)
C161 0.052(9) 0.055(9) 0.092(10) 0.009(9) 0.010(9) -0.001(8)
C162 0.050(9) 0.042(8) 0.062(9) -0.007(7) 0.018(8) 0.002(7)
C163 0.093(11) 0.080(11) 0.058(9) -0.008(9) -0.010(9) 0.001(9)
C164 0.061(8) 0.051(8) 0.072(8) -0.012(8) -0.032(7) 0.009(7)
C166 0.072(9) 0.049(8) 0.037(7) -0.006(6) -0.003(7) -0.009(7)
C169 0.075(11) 0.089(11) 0.063(10) -0.008(9) -0.018(9) 0.037(9)
C170 0.079(10) 0.050(9) 0.057(9) 0.014(8) -0.017(8) -0.014(8)
C172 0.053(8) 0.035(8) 0.029(7) 0.008(7) -0.009(7) -0.001(7)
C174 0.061(10) 0.050(9) 0.073(10) -0.003(8) 0.021(8) 0.013(8)
C176 0.068(10) 0.054(9) 0.041(8) -0.007(8) 0.010(7) 0.005(8)
C177 0.078(11) 0.079(11) 0.118(12) 0.020(11) 0.002(10) -0.005(10)
C178 0.047(9) 0.068(10) 0.071(10) 0.010(9) -0.011(8) 0.002(8)
C179 0.082(12) 0.091(12) 0.130(13) 0.024(11) 0.014(10) -0.012(10)
C180 0.048(9) 0.051(9) 0.072(10) -0.007(8) 0.003(8) 0.028(8)
C181 0.138(11) 0.137(11) 0.140(11) -0.002(9) -0.016(9) 0.004(9)
C182 0.041(8) 0.053(8) 0.070(8) 0.002(7) 0.005(7) 0.011(7)
C183 0.133(11) 0.129(11) 0.147(11) -0.005(10) -0.030(9) 0.012(9)
C184 0.079(9) 0.042(8) 0.047(8) 0.012(7) -0.014(7) -0.001(7)
C186 0.055(9) 0.064(10) 0.054(9) -0.008(8) -0.017(8) -0.006(8)
C188 0.072(8) 0.046(8) 0.034(7) 0.005(7) 0.016(7) 0.012(7)
C190 0.049(8) 0.065(8) 0.076(9) -0.018(8) -0.021(7) 0.003(7)
Cl1 0.41(2) 0.169(12) 0.180(12) 0.060(10) -0.004(13) -0.073(14)
Cl2 0.36(2) 0.266(17) 0.135(10) 0.056(11) -0.037(11) -0.114(15)
C189 0.34(5) 0.15(3) 0.15(3) 0.07(3) -0.02(3) -0.10(3)
Cl3 0.186(11) 0.173(10) 0.142(8) -0.064(7) -0.063(7) 0.075(8)
Cl4 0.203(11) 0.103(7) 0.119(7) -0.037(6) -0.037(7) 0.022(7)
C83 0.13(3) 0.061(17) 0.12(2) 0.009(17) 0.03(2) -0.016(17)
N1 0.139(18) 0.25(3) 0.123(18) 0.002(19) 0.047(14) -0.033(19)
N9 0.105(13) 0.24(2) 0.128(15) 0.040(14) 0.023(12) 0.019(14)
N11 0.096(13) 0.258(19) 0.117(14) 0.034(14) 0.024(11) 0.005(15)
C23 0.11(2) 0.28(3) 0.12(2) 0.044(19) 0.018(16) 0.01(2)
C47 0.12(2) 0.28(3) 0.126(18) 0.05(2) 0.028(17) 0.03(2)
C93 0.110(17) 0.27(3) 0.11(2) 0.01(2) 0.020(15) 0.03(2)
C185 0.11(2) 0.22(3) 0.16(2) 0.03(2) 0.032(19) 0.019(17)
C187 0.100(13) 0.256(18) 0.120(14) 0.039(14) 0.032(11) 0.005(14)
N2 0.168(18) 0.070(12) 0.034(9) -0.008(8) 0.019(11) -0.029(12)
N10 0.202(16) 0.119(12) 0.064(10) -0.039(9) 0.035(10) -0.046(12)
N12 0.222(17) 0.095(11) 0.088(12) -0.034(10) 0.046(11) -0.048(12)
C2 0.23(3) 0.115(17) 0.12(2) -0.031(17) 0.012(19) -0.013(19)
C11 0.17(2) 0.118(17) 0.047(13) -0.018(13) 0.011(14) -0.036(15)
C41 0.24(3) 0.087(18) 0.107(18) -0.023(15) 0.062(16) -0.065(18)
C157 0.211(15) 0.097(11) 0.064(10) -0.034(9) 0.039(10) -0.046(12)
C167 0.18(2) 0.13(2) 0.073(14) -0.059(15) 0.017(15) -0.031(18)
N3 0.108(17) 0.059(13) 0.037(10) 0.022(9) -0.001(10) 0.005(11)
N7 0.063(14) 0.077(14) 0.072(13) -0.033(11) 0.005(10) 0.005(11)
N8 0.086(15) 0.077(15) 0.052(12) 0.030(11) 0.011(10) 0.020(12)
C37 0.09(2) 0.11(2) 0.079(18) -0.040(17) -0.012(15) 0.011(16)
C121 0.094(19) 0.046(14) 0.045(13) 0.023(11) -0.022(12) -0.001(13)
C131 0.08(2) 0.073(18) 0.09(2) -0.003(15) -0.013(15) 0.005(15)
C135 0.10(2) 0.075(19) 0.09(2) 0.031(16) -0.001(15) -0.022(15)
C153 0.14(3) 0.13(3) 0.066(17) 0.041(17) 0.038(17) 0.08(2)
N4 0.075(12) 0.050(10) 0.038(9) -0.004(8) -0.017(8) 0.016(8)
N5 0.079(10) 0.051(9) 0.055(9) -0.023(8) -0.018(8) 0.012(8)
N6 0.094(10) 0.059(9) 0.053(9) -0.028(8) -0.018(8) 0.013(8)
C35 0.120(18) 0.090(16) 0.053(13) -0.019(14) -0.021(13) 0.019(15)
C81 0.104(17) 0.062(14) 0.056(13) -0.010(11) -0.027(12) 0.002(13)
C137 0.112(18) 0.055(14) 0.083(15) -0.015(12) -0.004(13) 0.036(13)
C165 0.111(17) 0.093(16) 0.054(13) -0.032(13) -0.015(12) 0.026(14)
C168 0.078(9) 0.051(9) 0.053(8) -0.020(8) -0.006(8) 0.025(8)

loop_
_atom_type_symbol
_atom_type_description
_atom_type_scat_dispersion_real
_atom_type_scat_dispersion_imag
_atom_type_scat_source
C C 0.0033 0.0016 'International Tables Vol C Tables 4.2.6.8 and 6.1.1.4'
H H 0.0000 0.0000 'International Tables Vol C Tables 4.2.6.8 and 6.1.1.4'
Cl Cl 0.1484 0.1585 'International Tables Vol C Tables 4.2.6.8 and 6.1.1.4'
Dy Dy -0.1892 4.4098 'International Tables Vol C Tables 4.2.6.8 and 6.1.1.4'
N N 0.0061 0.0033 'International Tables Vol C Tables 4.2.6.8 and 6.1.1.4'
O O 0.0106 0.0060 'International Tables Vol C Tables 4.2.6.8 and 6.1.1.4'

loop_
_geom_angle_atom_site_label_1
_geom_angle_atom_site_label_2
_geom_angle_atom_site_label_3
_geom_angle
_geom_angle_site_symmetry_1
_geom_angle_site_symmetry_3
_geom_angle_publ_flag
O1 Dy1 O2 73.90(3) . . ?
O3 Dy1 O1 74.38(3) . . ?
O3 Dy1 O2 73.96(3) . . ?
O5 Dy1 O1 87.7(4) . . ?
O5 Dy1 O2 100.8(3) . . ?
O5 Dy1 O3 162.1(4) . . ?
O6 Dy1 O1 97.1(4) . . ?
O6 Dy1 O2 161.5(4) . . ?
O6 Dy1 O3 88.2(3) . . ?
O6 Dy1 O5 94.8(4) . . ?
O7 Dy1 O1 159.4(3) . . ?
O7 Dy1 O2 86.2(3) . . ?
O7 Dy1 O3 95.3(3) . . ?
O7 Dy1 O5 101.5(5) . . ?
O7 Dy1 O6 100.4(5) . . ?
O2 Dy2 O1 73.41(2) . . ?
O4 Dy2 O1 72.82(2) . . ?
O4 Dy2 O2 73.57(2) . . ?
O8 Dy2 O1 89.0(3) . . ?
O8 Dy2 O2 162.1(3) . . ?
O8 Dy2 O4 98.3(3) . . ?
O9 Dy2 O1 97.5(3) . . ?
O9 Dy2 O2 87.6(3) . . ?
O9 Dy2 O4 160.5(4) . . ?
O9 Dy2 O8 98.3(5) . . ?
O9 Dy2 O10 98.0(5) . . ?
O10 Dy2 O1 162.5(3) . . ?
O10 Dy2 O2 99.1(3) . . ?
O10 Dy2 O4 90.0(3) . . ?
O10 Dy2 O8 96.8(5) . . ?
O2 Dy3 O4 72.81(2) . . ?
O3 Dy3 O2 73.65(2) . . ?
O3 Dy3 O4 75.02(2) . . ?
O11 Dy3 O2 86.2(3) . . ?
O11 Dy3 O3 159.7(3) . . ?
O11 Dy3 O4 101.8(3) . . ?
O11 Dy3 O12 95.0(5) . . ?
O11 Dy3 O13 99.4(4) . . ?
O12 Dy3 O2 97.7(3) . . ?
O12 Dy3 O3 85.4(3) . . ?
O12 Dy3 O4 159.9(3) . . ?
O13 Dy3 O2 158.6(3) . . ?
O13 Dy3 O3 100.3(3) . . ?
O13 Dy3 O4 85.8(3) . . ?
O13 Dy3 O12 102.3(4) . . ?
O1 Dy4 O3 73.82(2) . . ?
O1 Dy4 O4 72.88(2) . . ?
O3 Dy4 O4 75.05(2) . . ?
O14 Dy4 O1 156.9(3) . . ?
O14 Dy4 O3 83.4(3) . . ?
O14 Dy4 O4 97.8(3) . . ?
O14 Dy4 O16 101.4(4) . . ?
O15 Dy4 O1 88.3(3) . . ?
O15 Dy4 O3 98.7(4) . . ?
O15 Dy4 O4 161.1(3) . . ?
O15 Dy4 O14 99.2(4) . . ?
O15 Dy4 O16 96.5(5) . . ?
O16 Dy4 O1 99.4(3) . . ?
O16 Dy4 O3 163.1(3) . . ?
O16 Dy4 O4 88.2(3) . . ?
Dy1 O1 Dy2 103.50(3) . . ?
Dy1 O1 Dy4 103.84(3) . . ?
Dy1 O1 H1 113.9 . . ?
Dy2 O1 H1 115.0 . . ?
Dy4 O1 Dy2 105.17(3) . . ?
Dy4 O1 H1 114.1 . . ?
Dy1 O2 Dy3 103.98(3) . . ?
Dy1 O2 H2 118.6 . . ?
Dy2 O2 Dy1 104.29(3) . . ?
Dy2 O2 Dy3 105.14(3) . . ?
Dy2 O2 H2 115.0 . . ?
Dy3 O2 H2 108.6 . . ?
Dy1 O3 Dy3 104.63(3) . . ?
Dy1 O3 Dy4 103.92(3) . . ?
Dy1 O3 H3 114.0 . . ?
Dy3 O3 Dy4 102.97(3) . . ?
Dy3 O3 H3 115.8 . . ?
Dy4 O3 H3 114.1 . . ?
Dy2 O4 Dy3 104.37(3) . . ?
Dy2 O4 Dy4 105.69(3) . . ?
Dy2 O4 H4 114.5 . . ?
Dy3 O4 H4 115.8 . . ?
Dy4 O4 Dy3 101.83(3) . . ?
Dy4 O4 H4 113.3 . . ?
C38 O5 Dy1 135.2(12) . . ?
C102 O6 Dy1 135.6(11) . . ?
C28 O7 Dy1 143.8(12) . . ?
C22 O8 Dy2 133.1(11) . . ?
C42 O9 Dy2 141.3(11) . . ?
C172 O10 Dy2 135.5(10) . . ?
C62 O11 Dy3 135.8(11) . . ?
C114 O12 Dy3 136.4(11) . . ?
C32 O13 Dy3 140.5(11) . . ?
C134 O14 Dy4 148.5(11) . . ?
C74 O15 Dy4 136.5(10) . . ?
C6 O16 Dy4 131.6(11) . . ?
C89 C1 H1A 119.2 . . ?
C133 C1 H1A 119.2 . . ?
C133 C1 C89 122(2) . . ?
C92 C3 H3A 122.0 . . ?
C149 C3 H3A 122.0 . . ?
C149 C3 C92 116(2) . . ?
C14 C4 H4A 119.8 . . ?
C14 C4 C172 120.3(17) . . ?
C172 C4 H4A 119.8 . . ?
C122 C5 C152 122(2) . . ?
C122 C5 C188 123(2) . . ?
C152 C5 C188 115(2) . . ?
O16 C6 C13 119.4(16) . . ?
O16 C6 C36 122.5(16) . . ?
C13 C6 C36 118.0(17) . . ?
C129 C7 H7 120.4 . . ?
C129 C7 C182 119(2) . . ?
C182 C7 H7 120.4 . . ?
C22 C8 H8 122.0 . . ?
C76 C8 H8 122.0 . . ?
C76 C8 C22 115.9(18) . . ?
C19 C9 H9 118.6 . . ?
C119 C9 H9 118.6 . . ?
C119 C9 C19 123(2) . . ?
C36 C10 C68 124.2(17) . . ?
C182 C10 C36 117.5(17) . . ?
C182 C10 C68 118.1(16) . . ?
C100 C12 H12 117.9 . . ?
C100 C12 C188 124(2) . . ?
C188 C12 H12 117.9 . . ?
C6 C13 H13 120.1 . . ?
C142 C13 C6 119.8(18) . . ?
C142 C13 H13 120.1 . . ?
C4 C14 H14 120.3 . . ?
C4 C14 C56 119.4(18) . . ?
C56 C14 H14 120.3 . . ?
C125 C15 C158 121(2) . . ?
C125 C15 C178 125(2) . . ?
C178 C15 C158 115(2) . . ?
C26 C16 C174 121.1(18) . . ?
C126 C16 C26 123.0(18) . . ?
C126 C16 C174 115.9(17) . . ?
C145 C17 H17 121.4 . . ?
C145 C17 C179 117(3) . . ?
C179 C17 H17 121.4 . . ?
C22 C18 C24 119.4(18) . . ?
C22 C18 C36 115.7(15) . . ?
C24 C18 C36 124.7(16) . . ?
C9 C19 H19 122.9 . . ?
C53 C19 C9 114(2) . . ?
C53 C19 H19 122.9 . . ?
C42 C20 H20 119.5 . . ?
C96 C20 H20 119.5 . . ?
C96 C20 C42 120.9(18) . . ?
C44 C21 H21 119.2 . . ?
C44 C21 C85 122(2) . . ?
C85 C21 H21 119.2 . . ?
O8 C22 C8 118.2(16) . . ?
O8 C22 C18 119.3(17) . . ?
C18 C22 C8 122.4(16) . . ?
C108 C24 C18 116.4(18) . . ?
C108 C24 C119 119.7(19) . . ?
C119 C24 C18 124(2) . . ?
C16 C26 C34 118.4(16) . . ?
C16 C26 C118 116.4(17) . . ?
C118 C26 C34 124.8(15) . . ?
C100 C27 H27 122.2 . . ?
C100 C27 C152 116(2) . . ?
C152 C27 H27 122.2 . . ?
O7 C28 C44 118.7(19) . . ?
O7 C28 C164 119.5(18) . . ?
C164 C28 C44 121.6(19) . . ?
C71 C29 H29 122.7 . . ?
C163 C29 H29 122.7 . . ?
C163 C29 C71 115(2) . . ?
C59 C30 C128 129.5(19) . . ?
C59 C30 C150 114(2) . . ?
C128 C30 C150 117(2) . . ?
C79 C31 H31 118.4 . . ?
C79 C31 C184 123(2) . . ?
C184 C31 H31 118.4 . . ?
O13 C32 C86 120.7(16) . . ?
O13 C32 C112 117.5(16) . . ?
C86 C32 C112 121.8(18) . . ?
C108 C33 H33 118.6 . . ?
C169 C33 H33 118.6 . . ?
C169 C33 C108 123(3) . . ?
C48 C34 C26 123.6(16) . . ?
C48 C34 C105 119.2(18) . . ?
C105 C34 C26 116.0(17) . . ?
C6 C36 C18 112.9(16) . . ?
C10 C36 C6 121.2(17) . . ?
C10 C36 C18 125.3(17) . . ?
O5 C38 C52 118.4(17) . . ?
O5 C38 C58 120.6(17) . . ?
C58 C38 C52 121.1(18) . . ?
C75 C39 H39 119.7 . . ?
C107 C39 H39 119.7 . . ?
C107 C39 C75 121(2) . . ?
C66 C40 C78 124(2) . . ?
C66 C40 C136 119(2) . . ?
C136 C40 C78 116(2) . . ?
O9 C42 C20 120.3(17) . . ?
O9 C42 C50 119.8(16) . . ?
C20 C42 C50 119.8(18) . . ?
C21 C44 C28 120(2) . . ?
C21 C44 H44 119.8 . . ?
C28 C44 H44 119.8 . . ?
C181 C45 H45 118.4 . . ?
C181 C45 C183 123(4) . . ?
C183 C45 H45 118.4 . . ?
C114 C46 C164 116.2(19) . . ?
C190 C46 C114 118.6(19) . . ?
C190 C46 C164 125(2) . . ?
C34 C48 H48 119.0 . . ?
C34 C48 C144 122.1(19) . . ?
C144 C48 H48 119.0 . . ?
C99 C49 C103 120.0 . . ?
C99 C49 C190 119.0(12) . . ?
C103 C49 C190 120.9(12) . . ?
C49 C99 H99 120.0 . . ?
C49 C99 C25 120.0 . . ?
C25 C99 H99 120.0 . . ?
C99 C25 H25 120.0 . . ?
C101 C25 C99 120.0 . . ?
C101 C25 H25 120.0 . . ?
C25 C101 H101 120.0 . . ?
C25 C101 C51 120.0 . . ?
C51 C101 H101 120.0 . . ?
C101 C51 H51 120.0 . . ?
C103 C51 C101 120.0 . . ?
C103 C51 H51 120.0 . . ?
C49 C103 C77 120.5(14) . . ?
C51 C103 C49 120.0 . . ?
C51 C103 C77 119.4(14) . . ?
C42 C50 C58 113.7(16) . . ?
C42 C50 C80 118.2(16) . . ?
C80 C50 C58 127.8(16) . . ?
C38 C52 H52 121.8 . . ?
C98 C52 C38 116.3(19) . . ?
C98 C52 H52 121.8 . . ?
C19 C53 H53 118.7 . . ?
C69 C53 C19 123(2) . . ?
C69 C53 H53 118.7 . . ?
C64 C54 C58 125.9(17) . . ?
C64 C54 C110 118.8(19) . . ?
C110 C54 C58 115.3(18) . . ?
C61 C55 C64 117(2) . . ?
C97 C55 C61 120(2) . . ?
C97 C55 C64 122(2) . . ?
C14 C56 C176 116.2(19) . . ?
C70 C56 C14 120.7(18) . . ?
C70 C56 C176 123.1(19) . . ?
C79 C57 C139 125(2) . . ?
C79 C57 C145 118(2) . . ?
C145 C57 C139 117(2) . . ?
C38 C58 C50 114.0(16) . . ?
C38 C58 C54 120.6(16) . . ?
C54 C58 C50 125.4(16) . . ?
C30 C59 H59 118.2 . . ?
C75 C59 C30 124(2) . . ?
C75 C59 H59 118.2 . . ?
C67 C60 H60 119.7 . . ?
C67 C60 C72 121(2) . . ?
C72 C60 H60 119.7 . . ?
C55 C61 H61 119.9 . . ?
C170 C61 C55 120(2) . . ?
C170 C61 H61 119.9 . . ?
O11 C62 C88 122.5(17) . . ?
O11 C62 C138 116.5(17) . . ?
C88 C62 C138 121.0(18) . . ?
C73 C63 H63 120.6 . . ?
C73 C63 C123 119(2) . . ?
C123 C63 H63 120.6 . . ?
C54 C64 C55 121.0(18) . . ?
C54 C64 C111 125.6(19) . . ?
C111 C64 C55 113.4(19) . . ?
C105 C65 H65 119.9 . . ?
C141 C65 H65 119.9 . . ?
C141 C65 C105 120(2) . . ?
C40 C66 H66 117.9 . . ?
C40 C66 C89 124(2) . . ?
C89 C66 H66 117.9 . . ?
C60 C67 H67 118.6 . . ?
C60 C67 C114 123(2) . . ?
C114 C67 H67 118.6 . . ?
C84 C68 C10 124.4(17) . . ?
C84 C68 C123 116.9(18) . . ?
C123 C68 C10 118.5(18) . . ?
C53 C69 H69 118.1 . . ?
C53 C69 C127 124(3) . . ?
C127 C69 H69 118.1 . . ?
C56 C70 C94 120.1(17) . . ?
C56 C70 C188 115.3(18) . . ?
C94 C70 C188 124.4(19) . . ?
C29 C71 H71 116.8 . . ?
C113 C71 C29 126(2) . . ?
C113 C71 H71 116.8 . . ?
C60 C72 C115 118.5(19) . . ?
C60 C72 C190 119.1(19) . . ?
C190 C72 C115 122(2) . . ?
C63 C73 H73 118.7 . . ?
C63 C73 C180 123(2) . . ?
C180 C73 H73 118.7 . . ?
O15 C74 C120 119.2(15) . . ?
O15 C74 C124 117.7(17) . . ?
C120 C74 C124 123.1(18) . . ?
C39 C75 H75 120.6 . . ?
C59 C75 C39 119(2) . . ?
C59 C75 H75 120.6 . . ?
C8 C76 H76 118.9 . . ?
C108 C76 C8 122(2) . . ?
C108 C76 H76 118.9 . . ?
C103 C77 H77 118.4 . . ?
C115 C77 C103 123(2) . . ?
C115 C77 H77 118.4 . . ?
C40 C78 C146 118.4(18) . . ?
C88 C78 C40 125(2) . . ?
C88 C78 C146 117.0(17) . . ?
C31 C79 C57 116(2) . . ?
C31 C79 H79 122.1 . . ?
C57 C79 H79 122.1 . . ?
C50 C80 C158 122.5(17) . . ?
C116 C80 C50 120.6(18) . . ?
C116 C80 C158 116.7(19) . . ?
C102 C82 C106 119.8(18) . . ?
C102 C82 C120 112.6(16) . . ?
C106 C82 C120 126.7(17) . . ?
C68 C84 H84 118.7 . . ?
C68 C84 C180 122.5(19) . . ?
C180 C84 H84 118.7 . . ?
C171 C85 C21 121.4(16) . . ?
C171 C85 C175 120.0 . . ?
C175 C85 C21 117.4(16) . . ?
C85 C171 C164 115.8(15) . . ?
C43 C171 C85 120.0 . . ?
C43 C171 C164 120.2(15) . . ?
C171 C43 C173 120.0 . . ?
C171 C43 C91 124.2(18) . . ?
C173 C43 C91 114.5(18) . . ?
C43 C173 C181 125(2) . . ?
C87 C173 C43 120.0 . . ?
C87 C173 C181 115(2) . . ?
C173 C87 H87 120.0 . . ?
C175 C87 C173 120.0 . . ?
C175 C87 H87 120.0 . . ?
C85 C175 H175 120.0 . . ?
C87 C175 C85 120.0 . . ?
C87 C175 H175 120.0 . . ?
C32 C86 C118 115.6(16) . . ?
C32 C86 C128 120.1(17) . . ?
C128 C86 C118 124.3(16) . . ?
C62 C88 C78 119.6(18) . . ?
C62 C88 C94 114.7(17) . . ?
C78 C88 C94 125.6(18) . . ?
C1 C89 H89 122.2 . . ?
C66 C89 C1 116(2) . . ?
C66 C89 H89 122.2 . . ?
C126 C90 H90 118.9 . . ?
C126 C90 C134 122.2(19) . . ?
C134 C90 H90 118.9 . . ?
C43 C91 H91 117.3 . . ?
C43 C91 C183 125(3) . . ?
C183 C91 H91 117.3 . . ?
C106 C92 C3 125.6(18) . . ?
C106 C92 C140 118.6(18) . . ?
C140 C92 C3 115.7(18) . . ?
C70 C94 C88 125.1(16) . . ?
C70 C94 C172 118.1(18) . . ?
C172 C94 C88 116.6(16) . . ?
C124 C95 H95 118.3 . . ?
C124 C95 C184 123.5(19) . . ?
C184 C95 H95 118.3 . . ?
C20 C96 H96 119.6 . . ?
C20 C96 C116 120.8(18) . . ?
C116 C96 H96 119.6 . . ?
C55 C97 H97 118.1 . . ?
C55 C97 C155 124(2) . . ?
C155 C97 H97 118.1 . . ?
C52 C98 H98 117.6 . . ?
C52 C98 C110 125(2) . . ?
C110 C98 H98 117.6 . . ?
C12 C100 C27 122(2) . . ?
C12 C100 H100 119.1 . . ?
C27 C100 H100 119.1 . . ?
O6 C102 C109 117.8(16) . . ?
C82 C102 O6 122.4(17) . . ?
C82 C102 C109 119.7(17) . . ?
C120 C104 C139 127(2) . . ?
C184 C104 C120 118.2(19) . . ?
C184 C104 C139 115.1(19) . . ?
C34 C105 C65 117.8(19) . . ?
C159 C105 C34 125.2(19) . . ?
C159 C105 C65 117.0(19) . . ?
C82 C106 C166 125.2(18) . . ?
C92 C106 C82 120.2(18) . . ?
C92 C106 C166 114.4(17) . . ?
C39 C107 H107 119.3 . . ?
C39 C107 C150 121(3) . . ?
C150 C107 H107 119.3 . . ?
C24 C108 C33 120(2) . . ?
C76 C108 C24 123.3(18) . . ?
C76 C108 C33 116(2) . . ?
C102 C109 H109 120.4 . . ?
C140 C109 C102 119.3(17) . . ?
C140 C109 H109 120.4 . . ?
C98 C110 C54 122(2) . . ?
C170 C110 C54 121(2) . . ?
C170 C110 C98 117.6(19) . . ?
C64 C111 H111 119.0 . . ?
C160 C111 C64 122(2) . . ?
C160 C111 H111 119.0 . . ?
C32 C112 H112 120.5 . . ?
C162 C112 C32 118.9(18) . . ?
C162 C112 H112 120.5 . . ?
C71 C113 H113 121.6 . . ?
C71 C113 C166 117(2) . . ?
C166 C113 H113 121.6 . . ?
O12 C114 C46 119.8(17) . . ?
O12 C114 C67 120.1(18) . . ?
C67 C114 C46 120.0(19) . . ?
C72 C115 H115 120.5 . . ?
C77 C115 C72 119(2) . . ?
C77 C115 H115 120.5 . . ?
C80 C116 C96 119.3(19) . . ?
C80 C116 C148 123(2) . . ?
C96 C116 C148 117.9(18) . . ?
C125 C117 H117 120.9 . . ?
C125 C117 C156 118(2) . . ?
C156 C117 H117 120.9 . . ?
C26 C118 C86 122.4(15) . . ?
C134 C118 C26 120.7(17) . . ?
C134 C118 C86 116.9(16) . . ?
C9 C119 C24 125(2) . . ?
C9 C119 C127 120(2) . . ?
C24 C119 C127 114(2) . . ?
C74 C120 C82 116.9(17) . . ?
C74 C120 C104 117.8(17) . . ?
C104 C120 C82 125.3(18) . . ?
C5 C122 H122 120.0 . . ?
C176 C122 C5 120(2) . . ?
C176 C122 H122 120.0 . . ?
C68 C123 C63 121(2) . . ?
C129 C123 C63 118.5(19) . . ?
C129 C123 C68 120.7(19) . . ?
C74 C124 H124 121.3 . . ?
C95 C124 C74 117.5(19) . . ?
C95 C124 H124 121.3 . . ?
C15 C125 H125 117.3 . . ?
C117 C125 C15 125(2) . . ?
C117 C125 H125 117.3 . . ?
C16 C126 H126 120.6 . . ?
C90 C126 C16 118.9(18) . . ?
C90 C126 H126 120.6 . . ?
C69 C127 C119 116(3) . . ?
C169 C127 C69 120(2) . . ?
C169 C127 C119 123(2) . . ?
C86 C128 C30 121.8(18) . . ?
C132 C128 C30 121.2(18) . . ?
C132 C128 C86 116.9(18) . . ?
C7 C129 C123 123(2) . . ?
C7 C129 H129 118.7 . . ?
C123 C129 H129 118.7 . . ?
C156 C130 H130 117.7 . . ?
C156 C130 C158 124.6(19) . . ?
C158 C130 H130 117.7 . . ?
C128 C132 C161 119(2) . . ?
C128 C132 C162 121.1(18) . . ?
C162 C132 C161 119.4(19) . . ?
C1 C133 H133 117.6 . . ?
C1 C133 C136 125(2) . . ?
C136 C133 H133 117.6 . . ?
O14 C134 C90 121.5(16) . . ?
O14 C134 C118 119.7(17) . . ?
C118 C134 C90 118.5(18) . . ?
C40 C136 C133 114(2) . . ?
C154 C136 C40 125(2) . . ?
C154 C136 C133 121(2) . . ?
C62 C138 H138 119.8 . . ?
C186 C138 C62 120.5(19) . . ?
C186 C138 H138 119.8 . . ?
C57 C139 C104 118(2) . . ?
C177 C139 C57 124(2) . . ?
C177 C139 C104 118(2) . . ?
C92 C140 H140 118.8 . . ?
C109 C140 C92 122.3(18) . . ?
C109 C140 H140 118.8 . . ?
C65 C141 H141 120.0 . . ?
C144 C141 C65 120(2) . . ?
C144 C141 H141 120.0 . . ?
C13 C142 H142 118.6 . . ?
C13 C142 C182 122.9(19) . . ?
C182 C142 H142 118.6 . . ?
C150 C143 H143 120.4 . . ?
C161 C143 H143 120.4 . . ?
C161 C143 C150 119(2) . . ?
C48 C144 H144 120.1 . . ?
C141 C144 C48 120(2) . . ?
C141 C144 H144 120.1 . . ?
C17 C145 C57 124(3) . . ?
C17 C145 H145 118.0 . . ?
C57 C145 H145 118.0 . . ?
C147 C146 C78 116(2) . . ?
C186 C146 C78 119.8(19) . . ?
C186 C146 C147 124(2) . . ?
C146 C147 H147 117.0 . . ?
C154 C147 C146 126(2) . . ?
C154 C147 H147 117.0 . . ?
C116 C148 H148 119.2 . . ?
C178 C148 C116 122(2) . . ?
C178 C148 H148 119.2 . . ?
C3 C149 H149 117.3 . . ?
C3 C149 C151 125(2) . . ?
C151 C149 H149 117.3 . . ?
C107 C150 C30 122(2) . . ?
C107 C150 C143 118(2) . . ?
C143 C150 C30 120(2) . . ?
C163 C151 C149 120(2) . . ?
C166 C151 C149 116.6(19) . . ?
C166 C151 C163 123(2) . . ?
C5 C152 H152 117.2 . . ?
C27 C152 C5 126(2) . . ?
C27 C152 H152 117.2 . . ?
C136 C154 H154 120.9 . . ?
C147 C154 C136 118(2) . . ?
C147 C154 H154 120.9 . . ?
C97 C155 H155 122.2 . . ?
C97 C155 C160 116(2) . . ?
C160 C155 H155 122.2 . . ?
C117 C156 C130 120(2) . . ?
C117 C156 H156 119.8 . . ?
C130 C156 H156 119.8 . . ?
C80 C158 C15 121.4(19) . . ?
C80 C158 C130 127.6(18) . . ?
C130 C158 C15 110.8(18) . . ?
C105 C159 H159 121.0 . . ?
C105 C159 C174 118.0(19) . . ?
C174 C159 H159 121.0 . . ?
C111 C160 C155 122(2) . . ?
C111 C160 H160 118.9 . . ?
C155 C160 H160 118.9 . . ?
C132 C161 H161 118.4 . . ?
C143 C161 C132 123(2) . . ?
C143 C161 H161 118.4 . . ?
C112 C162 C132 120.8(17) . . ?
C112 C162 H162 119.6 . . ?
C132 C162 H162 119.6 . . ?
C29 C163 C151 122(2) . . ?
C29 C163 H163 118.8 . . ?
C151 C163 H163 118.8 . . ?
C28 C164 C46 116.5(17) . . ?
C28 C164 C171 118.7(18) . . ?
C46 C164 C171 124.7(18) . . ?
C113 C166 C106 121.5(17) . . ?
C151 C166 C106 121.5(19) . . ?
C151 C166 C113 116.7(18) . . ?
C33 C169 C127 119(2) . . ?
C33 C169 H169 120.4 . . ?
C127 C169 H169 120.4 . . ?
C61 C170 C110 122(2) . . ?
C61 C170 H170 119.2 . . ?
C110 C170 H170 119.2 . . ?
O10 C172 C4 120.1(15) . . ?
O10 C172 C94 118.7(16) . . ?
C94 C172 C4 121.2(17) . . ?
C16 C174 H174 119.4 . . ?
C159 C174 C16 121.2(19) . . ?
C159 C174 H174 119.4 . . ?
C56 C176 H176 119.6 . . ?
C122 C176 C56 121(2) . . ?
C122 C176 H176 119.6 . . ?
C139 C177 H177 122.5 . . ?
C139 C177 C179 115(2) . . ?
C179 C177 H177 122.5 . . ?
C15 C178 H178 118.8 . . ?
C148 C178 C15 122(2) . . ?
C148 C178 H178 118.8 . . ?
C17 C179 C177 122(3) . . ?
C17 C179 H179 118.8 . . ?
C177 C179 H179 118.8 . . ?
C73 C180 C84 119(2) . . ?
C73 C180 H180 120.7 . . ?
C84 C180 H180 120.7 . . ?
C45 C181 C173 115(3) . . ?
C45 C181 H181 122.3 . . ?
C173 C181 H181 122.3 . . ?
C10 C182 C7 119.9(18) . . ?
C142 C182 C7 119.6(19) . . ?
C142 C182 C10 120.5(18) . . ?
C45 C183 H183 122.1 . . ?
C91 C183 C45 116(3) . . ?
C91 C183 H183 122.1 . . ?
C95 C184 C31 118(2) . . ?
C95 C184 C104 119.9(19) . . ?
C104 C184 C31 122(2) . . ?
C138 C186 C146 122(2) . . ?
C138 C186 H186 119.0 . . ?
C146 C186 H186 119.0 . . ?
C5 C188 C70 118(2) . . ?
C12 C188 C5 116.8(19) . . ?
C12 C188 C70 124.9(19) . . ?
C46 C190 C49 127.6(18) . . ?
C46 C190 C72 119(2) . . ?
C72 C190 C49 113.8(18) . . ?
Cl1 C189 H18D 110.2 . . ?
Cl1 C189 H18E 110.2 . . ?
Cl2 C189 Cl1 107.4(12) . . ?
Cl2 C189 H18D 110.2 . . ?
Cl2 C189 H18E 110.2 . . ?
H18D C189 H18E 108.5 . . ?
Cl3 C83 Cl4 112.4(17) . . ?
Cl3 C83 H83A 109.1 . . ?
Cl3 C83 H83B 109.1 . . ?
Cl4 C83 H83A 109.1 . . ?
Cl4 C83 H83B 109.1 . . ?
H83A C83 H83B 107.9 . . ?
H1B N1 H1C 102.3 . . ?
C187 N1 H1B 108.9 . . ?
C187 N1 H1C 117.0 . . ?
C23 N9 C185 115(3) . . ?
C187 N9 C23 117(3) . . ?
C187 N9 C185 128(3) . . ?
C47 N11 C93 100(3) . . ?
C187 N11 C47 110(3) . . ?
C187 N11 C93 126(2) . . ?
N9 C23 H23A 109.5 . . ?
N9 C23 H23B 109.5 . . ?
N9 C23 H23C 109.5 . . ?
H23A C23 H23B 109.5 . . ?
H23A C23 H23C 109.5 . . ?
H23B C23 H23C 109.5 . . ?
N11 C47 H47A 107.6 . . ?
N11 C47 H47B 113.6 . . ?
N11 C47 H47C 107.1 . . ?
H47A C47 H47B 109.5 . . ?
H47A C47 H47C 109.5 . . ?
H47B C47 H47C 109.5 . . ?
N11 C93 H93A 104.9 . . ?
N11 C93 H93B 114.2 . . ?
N11 C93 H93C 109.1 . . ?
H93A C93 H93B 109.5 . . ?
H93A C93 H93C 109.5 . . ?
H93B C93 H93C 109.5 . . ?
N9 C185 H18A 114.1 . . ?
N9 C185 H18B 108.3 . . ?
N9 C185 H18C 106.0 . . ?
H18A C185 H18B 109.5 . . ?
H18A C185 H18C 109.5 . . ?
H18B C185 H18C 109.4 . . ?
N9 C187 N1 111(2) . . ?
N9 C187 N11 114(2) . . ?
N11 C187 N1 109(2) . . ?
H2D N2 H2E 120.0 . . ?
C157 N2 H2D 120.0 . . ?
C157 N2 H2E 120.0 . . ?
C11 N10 C167 112(2) . . ?
C157 N10 C11 125(2) . . ?
C157 N10 C167 118(2) . . ?
C41 N12 C2 109(2) . . ?
C157 N12 C2 130(2) . . ?
C157 N12 C41 121(2) . . ?
N12 C2 H2A 108.9 . . ?
N12 C2 H2B 110.4 . . ?
N12 C2 H2C 109.1 . . ?
H2A C2 H2B 109.5 . . ?
H2A C2 H2C 109.5 . . ?
H2B C2 H2C 109.5 . . ?
N10 C11 H11A 111.9 . . ?
N10 C11 H11B 111.0 . . ?
N10 C11 H11C 105.5 . . ?
H11A C11 H11B 109.5 . . ?
H11A C11 H11C 109.5 . . ?
H11B C11 H11C 109.5 . . ?
N12 C41 H41A 109.5 . . ?
N12 C41 H41B 109.5 . . ?
N12 C41 H41C 109.5 . . ?
H41A C41 H41B 109.5 . . ?
H41A C41 H41C 109.5 . . ?
H41B C41 H41C 109.5 . . ?
N2 C157 N10 113(2) . . ?
N2 C157 N12 109(2) . . ?
N10 C157 N12 121(3) . . ?
N10 C167 H16A 111.0 . . ?
N10 C167 H16B 109.0 . . ?
N10 C167 H16C 108.3 . . ?
H16A C167 H16B 109.5 . . ?
H16A C167 H16C 109.5 . . ?
H16B C167 H16C 109.5 . . ?
H3B N3 H3C 109.3 . . ?
C121 N3 H3B 108.5 . . ?
C121 N3 H3C 108.7 . . ?
C121 N7 C37 121(2) . . ?
C121 N7 C131 122(2) . . ?
C131 N7 C37 116.3(19) . . ?
C121 N8 C135 120(2) . . ?
C121 N8 C153 120(2) . . ?
C153 N8 C135 118(2) . . ?
N7 C37 H37A 109.5 . . ?
N7 C37 H37B 109.5 . . ?
N7 C37 H37C 109.5 . . ?
H37A C37 H37B 109.5 . . ?
H37A C37 H37C 109.5 . . ?
H37B C37 H37C 109.5 . . ?
N7 C121 N3 116(2) . . ?
N7 C121 N8 124(2) . . ?
N8 C121 N3 120(2) . . ?
N7 C131 H13D 109.5 . . ?
N7 C131 H13E 109.5 . . ?
N7 C131 H13F 109.5 . . ?
H13D C131 H13E 109.5 . . ?
H13D C131 H13F 109.5 . . ?
H13E C131 H13F 109.5 . . ?
N8 C135 H13G 109.5 . . ?
N8 C135 H13H 109.5 . . ?
N8 C135 H13I 109.5 . . ?
H13G C135 H13H 109.5 . . ?
H13G C135 H13I 109.5 . . ?
H13H C135 H13I 109.5 . . ?
N8 C153 H15A 109.5 . . ?
N8 C153 H15B 109.5 . . ?
N8 C153 H15C 109.5 . . ?
H15A C153 H15B 109.5 . . ?
H15A C153 H15C 109.5 . . ?
H15B C153 H15C 109.5 . . ?
H4B N4 H4C 120.0 . . ?
C168 N4 H4B 120.0 . . ?
C168 N4 H4C 120.0 . . ?
C81 N5 C137 117.2(19) . . ?
C168 N5 C81 119.8(19) . . ?
C168 N5 C137 122(2) . . ?
C35 N6 C165 116.2(18) . . ?
C168 N6 C35 121.3(17) . . ?
C168 N6 C165 121(2) . . ?
N6 C35 H35A 109.5 . . ?
N6 C35 H35B 109.5 . . ?
N6 C35 H35C 109.5 . . ?
H35A C35 H35B 109.5 . . ?
H35A C35 H35C 109.5 . . ?
H35B C35 H35C 109.5 . . ?
N5 C81 H81A 109.5 . . ?
N5 C81 H81B 109.5 . . ?
N5 C81 H81C 109.5 . . ?
H81A C81 H81B 109.5 . . ?
H81A C81 H81C 109.5 . . ?
H81B C81 H81C 109.5 . . ?
N5 C137 H13A 109.5 . . ?
N5 C137 H13B 109.5 . . ?
N5 C137 H13C 109.5 . . ?
H13A C137 H13B 109.5 . . ?
H13A C137 H13C 109.5 . . ?
H13B C137 H13C 109.5 . . ?
N6 C165 H16D 109.5 . . ?
N6 C165 H16E 109.5 . . ?
N6 C165 H16F 109.5 . . ?
H16D C165 H16E 109.5 . . ?
H16D C165 H16F 109.5 . . ?
H16E C165 H16F 109.5 . . ?
N4 C168 N6 120(2) . . ?
N5 C168 N4 119(2) . . ?
N5 C168 N6 121.2(19) . . ?

loop_
_geom_bond_atom_site_label_1
_geom_bond_atom_site_label_2
_geom_bond_distance
_geom_bond_site_symmetry_2
_geom_bond_publ_flag
Dy1 O1 2.3793(9) . ?
Dy1 O2 2.3863(9) . ?
Dy1 O3 2.3691(9) . ?
Dy1 O5 2.185(13) . ?
Dy1 O6 2.146(12) . ?
Dy1 O7 2.118(14) . ?
Dy2 O1 2.4126(8) . ?
Dy2 O2 2.3797(8) . ?
Dy2 O4 2.3792(8) . ?
Dy2 O8 2.236(12) . ?
Dy2 O9 2.139(12) . ?
Dy2 O10 2.159(12) . ?
Dy3 O2 2.3881(8) . ?
Dy3 O3 2.3841(8) . ?
Dy3 O4 2.4133(8) . ?
Dy3 O11 2.164(12) . ?
Dy3 O12 2.212(12) . ?
Dy3 O13 2.189(12) . ?
Dy4 O1 2.3859(8) . ?
Dy4 O3 2.3934(9) . ?
Dy4 O4 2.4025(8) . ?
Dy4 O14 2.132(12) . ?
Dy4 O15 2.130(12) . ?
Dy4 O16 2.183(11) . ?
O1 H1 0.8942 . ?
O2 H2 0.9015 . ?
O3 H3 0.8171 . ?
O4 H4 0.8655 . ?
O5 C38 1.32(2) . ?
O6 C102 1.36(2) . ?
O7 C28 1.35(2) . ?
O8 C22 1.314(18) . ?
O9 C42 1.36(2) . ?
O10 C172 1.34(2) . ?
O11 C62 1.32(2) . ?
O12 C114 1.36(2) . ?
O13 C32 1.34(2) . ?
O14 C134 1.33(2) . ?
O15 C74 1.37(2) . ?
O16 C6 1.33(2) . ?
C1 H1A 0.9500 . ?
C1 C89 1.43(3) . ?
C1 C133 1.26(3) . ?
C3 H3A 0.9500 . ?
C3 C92 1.42(2) . ?
C3 C149 1.32(3) . ?
C4 H4A 0.9500 . ?
C4 C14 1.34(2) . ?
C4 C172 1.42(2) . ?
C5 C122 1.34(3) . ?
C5 C152 1.43(3) . ?
C5 C188 1.47(3) . ?
C6 C13 1.43(2) . ?
C6 C36 1.44(2) . ?
C7 H7 0.9500 . ?
C7 C129 1.34(3) . ?
C7 C182 1.48(3) . ?
C8 H8 0.9500 . ?
C8 C22 1.45(2) . ?
C8 C76 1.40(2) . ?
C9 H9 0.9500 . ?
C9 C19 1.48(3) . ?
C9 C119 1.37(3) . ?
C10 C36 1.42(2) . ?
C10 C68 1.47(2) . ?
C10 C182 1.41(3) . ?
C12 H12 0.9500 . ?
C12 C100 1.38(2) . ?
C12 C188 1.39(3) . ?
C13 H13 0.9500 . ?
C13 C142 1.35(3) . ?
C14 H14 0.9500 . ?
C14 C56 1.44(2) . ?
C15 C125 1.40(3) . ?
C15 C158 1.47(3) . ?
C15 C178 1.46(3) . ?
C16 C26 1.39(2) . ?
C16 C126 1.39(3) . ?
C16 C174 1.44(3) . ?
C17 H17 0.9500 . ?
C17 C145 1.34(3) . ?
C17 C179 1.43(3) . ?
C18 C22 1.38(2) . ?
C18 C24 1.46(2) . ?
C18 C36 1.49(3) . ?
C19 H19 0.9500 . ?
C19 C53 1.47(3) . ?
C20 H20 0.9500 . ?
C20 C42 1.40(2) . ?
C20 C96 1.37(3) . ?
C21 H21 0.9500 . ?
C21 C44 1.33(3) . ?
C21 C85 1.42(3) . ?
C24 C108 1.39(3) . ?
C24 C119 1.46(3) . ?
C26 C34 1.48(2) . ?
C26 C118 1.44(2) . ?
C27 H27 0.9500 . ?
C27 C100 1.38(3) . ?
C27 C152 1.41(3) . ?
C28 C44 1.39(3) . ?
C28 C164 1.38(3) . ?
C29 H29 0.9500 . ?
C29 C71 1.40(3) . ?
C29 C163 1.36(3) . ?
C30 C59 1.37(3) . ?
C30 C128 1.49(3) . ?
C30 C150 1.49(3) . ?
C31 H31 0.9500 . ?
C31 C79 1.35(3) . ?
C31 C184 1.43(3) . ?
C32 C86 1.36(2) . ?
C32 C112 1.40(2) . ?
C33 H33 0.9500 . ?
C33 C108 1.47(3) . ?
C33 C169 1.30(3) . ?
C34 C48 1.39(2) . ?
C34 C105 1.43(2) . ?
C38 C52 1.46(3) . ?
C38 C58 1.40(2) . ?
C39 H39 0.9500 . ?
C39 C75 1.45(3) . ?
C39 C107 1.29(3) . ?
C40 C66 1.34(3) . ?
C40 C78 1.49(2) . ?
C40 C136 1.44(3) . ?
C42 C50 1.41(2) . ?
C44 H44 0.9500 . ?
C45 H45 0.9500 . ?
C45 C181 1.40(4) . ?
C45 C183 1.45(4) . ?
C46 C114 1.44(3) . ?
C46 C164 1.45(3) . ?
C46 C190 1.37(3) . ?
C48 H48 0.9500 . ?
C48 C144 1.41(3) . ?
C49 C99 1.3900 . ?
C49 C103 1.3900 . ?
C49 C190 1.53(2) . ?
C99 H99 0.9500 . ?
C99 C25 1.3900 . ?
C25 H25 0.9500 . ?
C25 C101 1.3900 . ?
C101 H101 0.9500 . ?
C101 C51 1.3900 . ?
C51 H51 0.9500 . ?
C51 C103 1.3900 . ?
C103 C77 1.39(2) . ?
C50 C58 1.50(2) . ?
C50 C80 1.44(3) . ?
C52 H52 0.9500 . ?
C52 C98 1.34(3) . ?
C53 H53 0.9500 . ?
C53 C69 1.36(4) . ?
C54 C58 1.47(3) . ?
C54 C64 1.39(3) . ?
C54 C110 1.40(2) . ?
C55 C61 1.42(3) . ?
C55 C64 1.47(3) . ?
C55 C97 1.32(3) . ?
C56 C70 1.38(3) . ?
C56 C176 1.45(3) . ?
C57 C79 1.39(3) . ?
C57 C139 1.43(3) . ?
C57 C145 1.41(3) . ?
C59 H59 0.9500 . ?
C59 C75 1.34(3) . ?
C60 H60 0.9500 . ?
C60 C67 1.29(3) . ?
C60 C72 1.41(3) . ?
C61 H61 0.9500 . ?
C61 C170 1.36(3) . ?
C62 C88 1.38(3) . ?
C62 C138 1.44(3) . ?
C63 H63 0.9500 . ?
C63 C73 1.33(3) . ?
C63 C123 1.45(3) . ?
C64 C111 1.41(3) . ?
C65 H65 0.9500 . ?
C65 C105 1.46(3) . ?
C65 C141 1.42(3) . ?
C66 H66 0.9500 . ?
C66 C89 1.42(3) . ?
C67 H67 0.9500 . ?
C67 C114 1.37(2) . ?
C68 C84 1.39(3) . ?
C68 C123 1.41(3) . ?
C69 H69 0.9500 . ?
C69 C127 1.39(3) . ?
C70 C94 1.41(2) . ?
C70 C188 1.47(2) . ?
C71 H71 0.9500 . ?
C71 C113 1.40(3) . ?
C72 C115 1.46(3) . ?
C72 C190 1.44(3) . ?
C73 H73 0.9500 . ?
C73 C180 1.39(3) . ?
C74 C120 1.38(3) . ?
C74 C124 1.41(2) . ?
C75 H75 0.9500 . ?
C76 H76 0.9500 . ?
C76 C108 1.37(3) . ?
C77 H77 0.9500 . ?
C77 C115 1.36(3) . ?
C78 C88 1.45(3) . ?
C78 C146 1.50(3) . ?
C79 H79 0.9500 . ?
C80 C116 1.38(2) . ?
C80 C158 1.44(3) . ?
C82 C102 1.36(2) . ?
C82 C106 1.44(2) . ?
C82 C120 1.47(2) . ?
C84 H84 0.9500 . ?
C84 C180 1.39(2) . ?
C85 C171 1.3900 . ?
C85 C175 1.3900 . ?
C171 C43 1.3900 . ?
C171 C164 1.50(2) . ?
C43 C173 1.3900 . ?
C43 C91 1.42(3) . ?
C173 C87 1.3900 . ?
C173 C181 1.49(4) . ?
C87 H87 0.9500 . ?
C87 C175 1.3900 . ?
C175 H175 0.9500 . ?
C86 C118 1.52(2) . ?
C86 C128 1.44(2) . ?
C88 C94 1.48(3) . ?
C89 H89 0.9500 . ?
C90 H90 0.9500 . ?
C90 C126 1.33(2) . ?
C90 C134 1.43(3) . ?
C91 H91 0.9500 . ?
C91 C183 1.42(4) . ?
C92 C106 1.37(3) . ?
C92 C140 1.42(2) . ?
C94 C172 1.42(2) . ?
C95 H95 0.9500 . ?
C95 C124 1.36(2) . ?
C95 C184 1.38(3) . ?
C96 H96 0.9500 . ?
C96 C116 1.40(3) . ?
C97 H97 0.9500 . ?
C97 C155 1.36(3) . ?
C98 H98 0.9500 . ?
C98 C110 1.40(3) . ?
C100 H100 0.9500 . ?
C102 C109 1.44(2) . ?
C104 C120 1.46(3) . ?
C104 C139 1.46(3) . ?
C104 C184 1.41(3) . ?
C105 C159 1.37(3) . ?
C106 C166 1.49(3) . ?
C107 H107 0.9500 . ?
C107 C150 1.33(3) . ?
C109 H109 0.9500 . ?
C109 C140 1.34(2) . ?
C110 C170 1.39(3) . ?
C111 H111 0.9500 . ?
C111 C160 1.37(3) . ?
C112 H112 0.9500 . ?
C112 C162 1.34(2) . ?
C113 H113 0.9500 . ?
C113 C166 1.45(3) . ?
C115 H115 0.9500 . ?
C116 C148 1.41(3) . ?
C117 H117 0.9500 . ?
C117 C125 1.30(3) . ?
C117 C156 1.38(3) . ?
C118 C134 1.37(2) . ?
C119 C127 1.50(3) . ?
C122 H122 0.9500 . ?
C122 C176 1.34(3) . ?
C123 C129 1.40(3) . ?
C124 H124 0.9500 . ?
C125 H125 0.9500 . ?
C126 H126 0.9500 . ?
C127 C169 1.39(3) . ?
C128 C132 1.38(3) . ?
C129 H129 0.9500 . ?
C130 H130 0.9500 . ?
C130 C156 1.40(3) . ?
C130 C158 1.44(3) . ?
C132 C161 1.45(3) . ?
C132 C162 1.41(3) . ?
C133 H133 0.9500 . ?
C133 C136 1.47(3) . ?
C136 C154 1.37(3) . ?
C138 H138 0.9500 . ?
C138 C186 1.35(2) . ?
C139 C177 1.38(3) . ?
C140 H140 0.9500 . ?
C141 H141 0.9500 . ?
C141 C144 1.39(3) . ?
C142 H142 0.9500 . ?
C142 C182 1.40(2) . ?
C143 H143 0.9500 . ?
C143 C150 1.44(3) . ?
C143 C161 1.38(3) . ?
C144 H144 0.9500 . ?
C145 H145 0.9500 . ?
C146 C147 1.42(3) . ?
C146 C186 1.37(3) . ?
C147 H147 0.9500 . ?
C147 C154 1.35(3) . ?
C148 H148 0.9500 . ?
C148 C178 1.31(3) . ?
C149 H149 0.9500 . ?
C149 C151 1.44(3) . ?
C151 C163 1.42(3) . ?
C151 C166 1.37(3) . ?
C152 H152 0.9500 . ?
C154 H154 0.9500 . ?
C155 H155 0.9500 . ?
C155 C160 1.42(3) . ?
C156 H156 0.9500 . ?
C159 H159 0.9500 . ?
C159 C174 1.38(3) . ?
C160 H160 0.9500 . ?
C161 H161 0.9500 . ?
C162 H162 0.9500 . ?
C163 H163 0.9500 . ?
C169 H169 0.9500 . ?
C170 H170 0.9500 . ?
C174 H174 0.9500 . ?
C176 H176 0.9500 . ?
C177 H177 0.9500 . ?
C177 C179 1.47(3) . ?
C178 H178 0.9500 . ?
C179 H179 0.9500 . ?
C180 H180 0.9500 . ?
C181 H181 0.9500 . ?
C183 H183 0.9500 . ?
C186 H186 0.9500 . ?
Cl1 C189 1.760(12) . ?
Cl2 C189 1.759(12) . ?
C189 H18D 0.9900 . ?
C189 H18E 0.9900 . ?
Cl3 C83 1.68(3) . ?
Cl4 C83 1.69(3) . ?
C83 H83A 0.9900 . ?
C83 H83B 0.9900 . ?
N1 H1B 0.9313 . ?
N1 H1C 0.9593 . ?
N1 C187 1.40(2) . ?
N9 C23 1.47(2) . ?
N9 C185 1.48(2) . ?
N9 C187 1.31(2) . ?
N11 C47 1.44(2) . ?
N11 C93 1.48(2) . ?
N11 C187 1.35(2) . ?
C23 H23A 0.9800 . ?
C23 H23B 0.9800 . ?
C23 H23C 0.9800 . ?
C47 H47A 0.9803 . ?
C47 H47B 0.9804 . ?
C47 H47C 0.9799 . ?
C93 H93A 0.9799 . ?
C93 H93B 0.9801 . ?
C93 H93C 0.9799 . ?
C185 H18A 0.9799 . ?
C185 H18B 0.9801 . ?
C185 H18C 0.9800 . ?
N2 H2D 0.8800 . ?
N2 H2E 0.8800 . ?
N2 C157 1.29(2) . ?
N10 C11 1.517(17) . ?
N10 C157 1.32(2) . ?
N10 C167 1.525(16) . ?
N12 C2 1.550(15) . ?
N12 C41 1.512(17) . ?
N12 C157 1.35(2) . ?
C2 H2A 0.9800 . ?
C2 H2B 0.9800 . ?
C2 H2C 0.9802 . ?
C11 H11A 0.9798 . ?
C11 H11B 0.9800 . ?
C11 H11C 0.9799 . ?
C41 H41A 0.9800 . ?
C41 H41B 0.9800 . ?
C41 H41C 0.9800 . ?
C167 H16A 0.9799 . ?
C167 H16B 0.9800 . ?
C167 H16C 0.9799 . ?
N3 H3B 0.8825 . ?
N3 H3C 0.8825 . ?
N3 C121 1.38(3) . ?
N7 C37 1.48(3) . ?
N7 C121 1.34(3) . ?
N7 C131 1.43(3) . ?
N8 C121 1.37(3) . ?
N8 C135 1.49(3) . ?
N8 C153 1.41(3) . ?
C37 H37A 0.9800 . ?
C37 H37B 0.9800 . ?
C37 H37C 0.9800 . ?
C131 H13D 0.9800 . ?
C131 H13E 0.9800 . ?
C131 H13F 0.9800 . ?
C135 H13G 0.9800 . ?
C135 H13H 0.9800 . ?
C135 H13I 0.9800 . ?
C153 H15A 0.9800 . ?
C153 H15B 0.9800 . ?
C153 H15C 0.9800 . ?
N4 H4B 0.8800 . ?
N4 H4C 0.8800 . ?
N4 C168 1.31(2) . ?
N5 C81 1.44(3) . ?
N5 C137 1.50(3) . ?
N5 C168 1.29(3) . ?
N6 C35 1.47(3) . ?
N6 C165 1.49(2) . ?
N6 C168 1.34(3) . ?
C35 H35A 0.9800 . ?
C35 H35B 0.9800 . ?
C35 H35C 0.9800 . ?
C81 H81A 0.9800 . ?
C81 H81B 0.9800 . ?
C81 H81C 0.9800 . ?
C137 H13A 0.9800 . ?
C137 H13B 0.9800 . ?
C137 H13C 0.9800 . ?
C165 H16D 0.9800 . ?
C165 H16E 0.9800 . ?
C165 H16F 0.9800 . ?

loop_
_geom_torsion_atom_site_label_1
_geom_torsion_atom_site_label_2
_geom_torsion_atom_site_label_3
_geom_torsion_atom_site_label_4
_geom_torsion
_geom_torsion_site_symmetry_1
_geom_torsion_site_symmetry_2
_geom_torsion_site_symmetry_3
_geom_torsion_site_symmetry_4
_geom_torsion_publ_flag
Dy1 O5 C38 C52 -62(2) . . . . ?
Dy1 O5 C38 C58 118.0(18) . . . . ?
Dy1 O6 C102 C82 124.8(18) . . . . ?
Dy1 O6 C102 C109 -56(3) . . . . ?
Dy1 O7 C28 C44 -54(3) . . . . ?
Dy1 O7 C28 C164 131(2) . . . . ?
Dy2 O8 C22 C8 -63(2) . . . . ?
Dy2 O8 C22 C18 118.7(16) . . . . ?
Dy2 O9 C42 C20 -54(3) . . . . ?
Dy2 O9 C42 C50 121.3(17) . . . . ?
Dy2 O10 C172 C4 -65(2) . . . . ?
Dy2 O10 C172 C94 115.0(16) . . . . ?
Dy3 O11 C62 C88 114(2) . . . . ?
Dy3 O11 C62 C138 -66(2) . . . . ?
Dy3 O12 C114 C46 124.5(17) . . . . ?
Dy3 O12 C114 C67 -55(3) . . . . ?
Dy3 O13 C32 C86 118.9(17) . . . . ?
Dy3 O13 C32 C112 -59(2) . . . . ?
Dy4 O14 C134 C90 -60(3) . . . . ?
Dy4 O14 C134 C118 124.9(19) . . . . ?
Dy4 O15 C74 C120 120.3(16) . . . . ?
Dy4 O15 C74 C124 -59(2) . . . . ?
Dy4 O16 C6 C13 -64(2) . . . . ?
Dy4 O16 C6 C36 119.2(15) . . . . ?
O5 C38 C52 C98 179.3(19) . . . . ?
O5 C38 C58 C50 4(3) . . . . ?
O5 C38 C58 C54 -174.7(18) . . . . ?
O6 C102 C109 C140 176.8(18) . . . . ?
O7 C28 C44 C21 -172(2) . . . . ?
O7 C28 C164 C46 -7(3) . . . . ?
O7 C28 C164 C171 177.1(18) . . . . ?
O9 C42 C50 C58 -1(2) . . . . ?
O9 C42 C50 C80 -174.4(16) . . . . ?
O11 C62 C88 C78 -179.8(16) . . . . ?
O11 C62 C88 C94 -1(3) . . . . ?
O11 C62 C138 C186 177.9(18) . . . . ?
O13 C32 C86 C118 4(2) . . . . ?
O13 C32 C86 C128 -175.2(15) . . . . ?
O13 C32 C112 C162 179.0(16) . . . . ?
O15 C74 C120 C82 1(2) . . . . ?
O15 C74 C120 C104 -177.2(15) . . . . ?
O15 C74 C124 C95 177.9(15) . . . . ?
O16 C6 C13 C142 -179.6(17) . . . . ?
O16 C6 C36 C10 -177.4(16) . . . . ?
O16 C6 C36 C18 -6(2) . . . . ?
C1 C133 C136 C40 6(4) . . . . ?
C1 C133 C136 C154 -177(2) . . . . ?
C3 C92 C106 C82 179(2) . . . . ?
C3 C92 C106 C166 -6(3) . . . . ?
C3 C92 C140 C109 -179(2) . . . . ?
C3 C149 C151 C163 176(2) . . . . ?
C3 C149 C151 C166 -7(4) . . . . ?
C4 C14 C56 C70 4(3) . . . . ?
C4 C14 C56 C176 -175.8(16) . . . . ?
C5 C122 C176 C56 4(3) . . . . ?
C6 C13 C142 C182 0(3) . . . . ?
C8 C76 C108 C24 -5(3) . . . . ?
C8 C76 C108 C33 -175.3(17) . . . . ?
C9 C19 C53 C69 -2(4) . . . . ?
C9 C119 C127 C69 -4(3) . . . . ?
C9 C119 C127 C169 174(2) . . . . ?
C10 C68 C84 C180 -173.2(18) . . . . ?
C10 C68 C123 C63 175.0(18) . . . . ?
C10 C68 C123 C129 -11(3) . . . . ?
C13 C6 C36 C10 6(2) . . . . ?
C13 C6 C36 C18 177.3(15) . . . . ?
C13 C142 C182 C7 -177(2) . . . . ?
C13 C142 C182 C10 0(3) . . . . ?
C14 C4 C172 O10 176.3(16) . . . . ?
C14 C4 C172 C94 -3(3) . . . . ?
C14 C56 C70 C94 -6(3) . . . . ?
C14 C56 C70 C188 179.0(16) . . . . ?
C14 C56 C176 C122 179.3(17) . . . . ?
C16 C26 C34 C48 166.2(18) . . . . ?
C16 C26 C34 C105 -2(3) . . . . ?
C16 C26 C118 C86 174.8(16) . . . . ?
C16 C26 C118 C134 -6(3) . . . . ?
C18 C24 C108 C33 178.1(16) . . . . ?
C18 C24 C108 C76 8(3) . . . . ?
C18 C24 C119 C9 -2(3) . . . . ?
C18 C24 C119 C127 -177.1(17) . . . . ?
C19 C9 C119 C24 -177(2) . . . . ?
C19 C9 C119 C127 -1(3) . . . . ?
C19 C53 C69 C127 -3(4) . . . . ?
C20 C42 C50 C58 174.1(16) . . . . ?
C20 C42 C50 C80 1(3) . . . . ?
C20 C96 C116 C80 -1(3) . . . . ?
C20 C96 C116 C148 -177.4(18) . . . . ?
C21 C85 C171 C43 167(2) . . . . ?
C21 C85 C171 C164 10(2) . . . . ?
C21 C85 C175 C87 -168(2) . . . . ?
C22 C8 C76 C108 1(3) . . . . ?
C22 C18 C24 C108 -7(3) . . . . ?
C22 C18 C24 C119 178.9(18) . . . . ?
C22 C18 C36 C6 -86.4(19) . . . . ?
C22 C18 C36 C10 85(2) . . . . ?
C24 C18 C22 O8 -178.3(15) . . . . ?
C24 C18 C22 C8 4(3) . . . . ?
C24 C18 C36 C6 88(2) . . . . ?
C24 C18 C36 C10 -101(2) . . . . ?
C24 C119 C127 C69 172(2) . . . . ?
C24 C119 C127 C169 -11(3) . . . . ?
C26 C16 C126 C90 -5(3) . . . . ?
C26 C16 C174 C159 -1(3) . . . . ?
C26 C34 C48 C144 -177.9(18) . . . . ?
C26 C34 C105 C65 177.7(17) . . . . ?
C26 C34 C105 C159 -1(3) . . . . ?
C26 C118 C134 O14 177.9(15) . . . . ?
C26 C118 C134 C90 3(3) . . . . ?
C29 C71 C113 C166 -1(4) . . . . ?
C30 C59 C75 C39 3(3) . . . . ?
C30 C128 C132 C161 0(3) . . . . ?
C30 C128 C132 C162 -175.5(17) . . . . ?
C32 C86 C118 C26 99(2) . . . . ?
C32 C86 C118 C134 -80(2) . . . . ?
C32 C86 C128 C30 175.5(17) . . . . ?
C32 C86 C128 C132 -6(3) . . . . ?
C32 C112 C162 C132 -1(3) . . . . ?
C34 C26 C118 C86 3(3) . . . . ?
C34 C26 C118 C134 -177.6(17) . . . . ?
C34 C48 C144 C141 8(3) . . . . ?
C34 C105 C159 C174 3(4) . . . . ?
C36 C6 C13 C142 -2(3) . . . . ?
C36 C10 C68 C84 2(3) . . . . ?
C36 C10 C68 C123 -173.8(18) . . . . ?
C36 C10 C182 C7 -180.0(17) . . . . ?
C36 C10 C182 C142 3(3) . . . . ?
C36 C18 C22 O8 -4(3) . . . . ?
C36 C18 C22 C8 178.0(16) . . . . ?
C36 C18 C24 C108 179.0(17) . . . . ?
C36 C18 C24 C119 5(3) . . . . ?
C38 C52 C98 C110 -1(3) . . . . ?
C39 C107 C150 C30 -1(4) . . . . ?
C39 C107 C150 C143 176(2) . . . . ?
C40 C66 C89 C1 3(3) . . . . ?
C40 C78 C88 C62 -177.7(18) . . . . ?
C40 C78 C88 C94 3(3) . . . . ?
C40 C78 C146 C147 -5(3) . . . . ?
C40 C78 C146 C186 177.4(19) . . . . ?
C40 C136 C154 C147 -6(3) . . . . ?
C42 C20 C96 C116 -4(3) . . . . ?
C42 C50 C58 C38 -87(2) . . . . ?
C42 C50 C58 C54 92(2) . . . . ?
C42 C50 C80 C116 -6(3) . . . . ?
C42 C50 C80 C158 179.3(17) . . . . ?
C44 C21 C85 C171 -5(4) . . . . ?
C44 C21 C85 C175 163(2) . . . . ?
C44 C28 C164 C46 178(2) . . . . ?
C44 C28 C164 C171 2(3) . . . . ?
C48 C34 C105 C65 9(3) . . . . ?
C48 C34 C105 C159 -169(2) . . . . ?
C49 C99 C25 C101 0.0 . . . . ?
C49 C103 C77 C115 -5(3) . . . . ?
C99 C49 C103 C51 0.0 . . . . ?
C99 C49 C103 C77 -175.7(19) . . . . ?
C99 C49 C190 C46 -2(3) . . . . ?
C99 C49 C190 C72 178.2(15) . . . . ?
C99 C25 C101 C51 0.0 . . . . ?
C25 C101 C51 C103 0.0 . . . . ?
C101 C51 C103 C49 0.0 . . . . ?
C101 C51 C103 C77 175.8(19) . . . . ?
C51 C103 C77 C115 179(2) . . . . ?
C103 C49 C99 C25 0.0 . . . . ?
C103 C49 C190 C46 174.4(19) . . . . ?
C103 C49 C190 C72 -6(2) . . . . ?
C103 C77 C115 C72 -1(4) . . . . ?
C50 C80 C116 C96 6(3) . . . . ?
C50 C80 C116 C148 -177.9(18) . . . . ?
C50 C80 C158 C15 178.3(18) . . . . ?
C50 C80 C158 C130 -6(3) . . . . ?
C52 C38 C58 C50 -176.0(17) . . . . ?
C52 C38 C58 C54 5(3) . . . . ?
C52 C98 C110 C54 -2(4) . . . . ?
C52 C98 C110 C170 -178(2) . . . . ?
C53 C69 C127 C119 6(4) . . . . ?
C53 C69 C127 C169 -172(2) . . . . ?
C54 C64 C111 C160 -179(2) . . . . ?
C54 C110 C170 C61 4(3) . . . . ?
C55 C61 C170 C110 -11(3) . . . . ?
C55 C64 C111 C160 0(3) . . . . ?
C55 C97 C155 C160 10(4) . . . . ?
C56 C70 C94 C88 -172.3(18) . . . . ?
C56 C70 C94 C172 2(3) . . . . ?
C56 C70 C188 C5 0(2) . . . . ?
C56 C70 C188 C12 -173.4(18) . . . . ?
C57 C139 C177 C179 0(4) . . . . ?
C58 C38 C52 C98 0(3) . . . . ?
C58 C50 C80 C116 -177.7(18) . . . . ?
C58 C50 C80 C158 7(3) . . . . ?
C58 C54 C64 C55 178.8(19) . . . . ?
C58 C54 C64 C111 -2(3) . . . . ?
C58 C54 C110 C98 6(3) . . . . ?
C58 C54 C110 C170 -177.9(19) . . . . ?
C59 C30 C128 C86 -5(3) . . . . ?
C59 C30 C128 C132 177(2) . . . . ?
C59 C30 C150 C107 0(3) . . . . ?
C59 C30 C150 C143 -177(2) . . . . ?
C60 C67 C114 O12 -176.3(18) . . . . ?
C60 C67 C114 C46 4(3) . . . . ?
C60 C72 C115 C77 -180(2) . . . . ?
C60 C72 C190 C46 3(3) . . . . ?
C60 C72 C190 C49 -177.2(18) . . . . ?
C61 C55 C64 C54 -5(3) . . . . ?
C61 C55 C64 C111 176.5(19) . . . . ?
C61 C55 C97 C155 178(2) . . . . ?
C62 C88 C94 C70 86(2) . . . . ?
C62 C88 C94 C172 -89(2) . . . . ?
C62 C138 C186 C146 2(3) . . . . ?
C63 C73 C180 C84 -1(3) . . . . ?
C63 C123 C129 C7 178(2) . . . . ?
C64 C54 C58 C38 171.7(19) . . . . ?
C64 C54 C58 C50 -7(3) . . . . ?
C64 C54 C110 C98 -173(2) . . . . ?
C64 C54 C110 C170 3(3) . . . . ?
C64 C55 C61 C170 11(3) . . . . ?
C64 C55 C97 C155 -11(4) . . . . ?
C64 C111 C160 C155 0(4) . . . . ?
C65 C105 C159 C174 -176(2) . . . . ?
C65 C141 C144 C48 -5(3) . . . . ?
C66 C40 C78 C88 7(3) . . . . ?
C66 C40 C78 C146 -173(2) . . . . ?
C66 C40 C136 C133 -5(3) . . . . ?
C66 C40 C136 C154 178(2) . . . . ?
C67 C60 C72 C115 -176(2) . . . . ?
C67 C60 C72 C190 1(3) . . . . ?
C68 C10 C36 C6 179.0(16) . . . . ?
C68 C10 C36 C18 8(3) . . . . ?
C68 C10 C182 C7 -5(3) . . . . ?
C68 C10 C182 C142 178.6(18) . . . . ?
C68 C84 C180 C73 -2(3) . . . . ?
C68 C123 C129 C7 4(3) . . . . ?
C69 C127 C169 C33 -173(2) . . . . ?
C70 C56 C176 C122 -1(3) . . . . ?
C70 C94 C172 O10 -177.5(15) . . . . ?
C70 C94 C172 C4 2(3) . . . . ?
C71 C29 C163 C151 3(4) . . . . ?
C71 C113 C166 C106 178(2) . . . . ?
C71 C113 C166 C151 4(3) . . . . ?
C72 C60 C67 C114 -5(3) . . . . ?
C73 C63 C123 C68 -1(3) . . . . ?
C73 C63 C123 C129 -175(2) . . . . ?
C75 C39 C107 C150 2(4) . . . . ?
C76 C8 C22 O8 -178.4(16) . . . . ?
C76 C8 C22 C18 0(3) . . . . ?
C78 C40 C66 C89 178(2) . . . . ?
C78 C40 C136 C133 177.2(18) . . . . ?
C78 C40 C136 C154 0(3) . . . . ?
C78 C88 C94 C70 -95(2) . . . . ?
C78 C88 C94 C172 90(2) . . . . ?
C78 C146 C147 C154 -2(3) . . . . ?
C78 C146 C186 C138 0(3) . . . . ?
C79 C31 C184 C95 179(2) . . . . ?
C79 C31 C184 C104 -3(3) . . . . ?
C79 C57 C139 C104 -2(4) . . . . ?
C79 C57 C139 C177 -178(2) . . . . ?
C79 C57 C145 C17 -179(3) . . . . ?
C80 C50 C58 C38 85(2) . . . . ?
C80 C50 C58 C54 -96(3) . . . . ?
C80 C116 C148 C178 3(3) . . . . ?
C82 C102 C109 C140 -4(3) . . . . ?
C82 C106 C166 C113 3(3) . . . . ?
C82 C106 C166 C151 176(2) . . . . ?
C84 C68 C123 C63 -1(3) . . . . ?
C84 C68 C123 C129 172.8(19) . . . . ?
C85 C21 C44 C28 -2(4) . . . . ?
C85 C171 C43 C173 0.0 . . . . ?
C85 C171 C43 C91 167(3) . . . . ?
C85 C171 C164 C28 -8(3) . . . . ?
C85 C171 C164 C46 176.1(19) . . . . ?
C171 C85 C175 C87 0.0 . . . . ?
C171 C43 C173 C87 0.0 . . . . ?
C171 C43 C173 C181 176(3) . . . . ?
C171 C43 C91 C183 -177(3) . . . . ?
C43 C171 C164 C28 -165.9(17) . . . . ?
C43 C171 C164 C46 19(3) . . . . ?
C43 C173 C87 C175 0.0 . . . . ?
C43 C173 C181 C45 -3(4) . . . . ?
C43 C91 C183 C45 7(5) . . . . ?
C173 C43 C91 C183 -10(4) . . . . ?
C173 C87 C175 C85 0.0 . . . . ?
C87 C173 C181 C45 173(3) . . . . ?
C175 C85 C171 C43 0.0 . . . . ?
C175 C85 C171 C164 -157.6(19) . . . . ?
C86 C32 C112 C162 1(3) . . . . ?
C86 C118 C134 O14 -2(2) . . . . ?
C86 C118 C134 C90 -177.7(15) . . . . ?
C86 C128 C132 C161 -178.5(17) . . . . ?
C86 C128 C132 C162 6(3) . . . . ?
C88 C62 C138 C186 -2(3) . . . . ?
C88 C78 C146 C147 175.9(18) . . . . ?
C88 C78 C146 C186 -2(3) . . . . ?
C88 C94 C172 O10 -2(2) . . . . ?
C88 C94 C172 C4 177.2(16) . . . . ?
C89 C1 C133 C136 -3(4) . . . . ?
C91 C43 C173 C87 -168(2) . . . . ?
C91 C43 C173 C181 8(3) . . . . ?
C92 C3 C149 C151 3(4) . . . . ?
C92 C106 C166 C113 -172(2) . . . . ?
C92 C106 C166 C151 1(3) . . . . ?
C94 C70 C188 C5 -175.6(17) . . . . ?
C94 C70 C188 C12 11(3) . . . . ?
C96 C20 C42 O9 179.2(17) . . . . ?
C96 C20 C42 C50 4(3) . . . . ?
C96 C116 C148 C178 179(2) . . . . ?
C97 C55 C61 C170 -178(2) . . . . ?
C97 C55 C64 C54 -176(2) . . . . ?
C97 C55 C64 C111 5(3) . . . . ?
C97 C155 C160 C111 -4(4) . . . . ?
C98 C110 C170 C61 180(2) . . . . ?
C100 C12 C188 C5 8(3) . . . . ?
C100 C12 C188 C70 -179.0(18) . . . . ?
C100 C27 C152 C5 -1(3) . . . . ?
C102 C82 C106 C92 -3(3) . . . . ?
C102 C82 C106 C166 -178(2) . . . . ?
C102 C82 C120 C74 -82(2) . . . . ?
C102 C82 C120 C104 95(2) . . . . ?
C102 C109 C140 C92 3(3) . . . . ?
C104 C139 C177 C179 -176(2) . . . . ?
C105 C34 C48 C144 -10(3) . . . . ?
C105 C65 C141 C144 5(3) . . . . ?
C105 C159 C174 C16 -2(3) . . . . ?
C106 C82 C102 O6 -176.6(18) . . . . ?
C106 C82 C102 C109 4(3) . . . . ?
C106 C82 C120 C74 87(2) . . . . ?
C106 C82 C120 C104 -96(3) . . . . ?
C106 C92 C140 C109 -2(3) . . . . ?
C107 C39 C75 C59 -4(4) . . . . ?
C108 C24 C119 C9 -176(2) . . . . ?
C108 C24 C119 C127 9(3) . . . . ?
C108 C33 C169 C127 -8(3) . . . . ?
C110 C54 C58 C38 -8(3) . . . . ?
C110 C54 C58 C50 173.5(18) . . . . ?
C110 C54 C64 C55 -2(3) . . . . ?
C110 C54 C64 C111 177(2) . . . . ?
C112 C32 C86 C118 -178.1(15) . . . . ?
C112 C32 C86 C128 3(3) . . . . ?
C114 C46 C164 C28 -75(3) . . . . ?
C114 C46 C164 C171 100(2) . . . . ?
C114 C46 C190 C49 176.8(19) . . . . ?
C114 C46 C190 C72 -3(3) . . . . ?
C115 C72 C190 C46 -180(2) . . . . ?
C115 C72 C190 C49 0(3) . . . . ?
C116 C80 C158 C15 3(3) . . . . ?
C116 C80 C158 C130 178.7(18) . . . . ?
C116 C148 C178 C15 -3(4) . . . . ?
C118 C26 C34 C48 -22(3) . . . . ?
C118 C26 C34 C105 170.3(17) . . . . ?
C118 C86 C128 C30 -3(3) . . . . ?
C118 C86 C128 C132 174.7(16) . . . . ?
C119 C9 C19 C53 4(3) . . . . ?
C119 C24 C108 C33 -8(3) . . . . ?
C119 C24 C108 C76 -178.0(19) . . . . ?
C119 C127 C169 C33 10(4) . . . . ?
C120 C74 C124 C95 -2(3) . . . . ?
C120 C82 C102 O6 -7(3) . . . . ?
C120 C82 C102 C109 173.8(18) . . . . ?
C120 C82 C106 C92 -171(2) . . . . ?
C120 C82 C106 C166 14(3) . . . . ?
C120 C104 C139 C57 -177.3(19) . . . . ?
C120 C104 C139 C177 -1(3) . . . . ?
C120 C104 C184 C31 179.2(17) . . . . ?
C120 C104 C184 C95 -2(3) . . . . ?
C122 C5 C152 C27 -180.0(19) . . . . ?
C122 C5 C188 C12 176.9(19) . . . . ?
C122 C5 C188 C70 3(3) . . . . ?
C123 C63 C73 C180 2(4) . . . . ?
C123 C68 C84 C180 3(3) . . . . ?
C124 C74 C120 C82 -179.7(16) . . . . ?
C124 C74 C120 C104 2(3) . . . . ?
C124 C95 C184 C31 -178.3(18) . . . . ?
C124 C95 C184 C104 3(3) . . . . ?
C125 C15 C158 C80 176(2) . . . . ?
C125 C15 C158 C130 0(3) . . . . ?
C125 C15 C178 C148 -176(2) . . . . ?
C125 C117 C156 C130 1(3) . . . . ?
C126 C16 C26 C34 179.4(18) . . . . ?
C126 C16 C26 C118 7(3) . . . . ?
C126 C16 C174 C159 -178(2) . . . . ?
C126 C90 C134 O14 -175.7(17) . . . . ?
C126 C90 C134 C118 -1(3) . . . . ?
C128 C30 C59 C75 -178.8(19) . . . . ?
C128 C30 C150 C107 178(2) . . . . ?
C128 C30 C150 C143 1(3) . . . . ?
C128 C86 C118 C26 -82(2) . . . . ?
C128 C86 C118 C134 99(2) . . . . ?
C128 C132 C161 C143 0(3) . . . . ?
C128 C132 C162 C112 -3(3) . . . . ?
C129 C7 C182 C10 -2(3) . . . . ?
C129 C7 C182 C142 175(2) . . . . ?
C133 C1 C89 C66 -1(4) . . . . ?
C133 C136 C154 C147 177(2) . . . . ?
C134 C90 C126 C16 2(3) . . . . ?
C136 C40 C66 C89 0(3) . . . . ?
C136 C40 C78 C88 -175.3(18) . . . . ?
C136 C40 C78 C146 5(3) . . . . ?
C138 C62 C88 C78 0(3) . . . . ?
C138 C62 C88 C94 179.3(16) . . . . ?
C139 C57 C79 C31 -3(4) . . . . ?
C139 C57 C145 C17 2(4) . . . . ?
C139 C104 C120 C74 -179.2(19) . . . . ?
C139 C104 C120 C82 3(3) . . . . ?
C139 C104 C184 C31 -2(3) . . . . ?
C139 C104 C184 C95 176.7(18) . . . . ?
C139 C177 C179 C17 -6(4) . . . . ?
C140 C92 C106 C82 2(3) . . . . ?
C140 C92 C106 C166 177.2(18) . . . . ?
C141 C65 C105 C34 -7(3) . . . . ?
C141 C65 C105 C159 172(2) . . . . ?
C145 C17 C179 C177 9(5) . . . . ?
C145 C57 C79 C31 178(2) . . . . ?
C145 C57 C139 C104 178(2) . . . . ?
C145 C57 C139 C177 2(4) . . . . ?
C146 C78 C88 C62 2(3) . . . . ?
C146 C78 C88 C94 -177.1(17) . . . . ?
C146 C147 C154 C136 7(4) . . . . ?
C147 C146 C186 C138 -177(2) . . . . ?
C149 C3 C92 C106 4(3) . . . . ?
C149 C3 C92 C140 -179(2) . . . . ?
C149 C151 C163 C29 178(2) . . . . ?
C149 C151 C166 C106 5(3) . . . . ?
C149 C151 C166 C113 178(2) . . . . ?
C150 C30 C59 C75 -1(3) . . . . ?
C150 C30 C128 C86 177.8(17) . . . . ?
C150 C30 C128 C132 0(3) . . . . ?
C150 C143 C161 C132 1(3) . . . . ?
C152 C5 C122 C176 -177.9(18) . . . . ?
C152 C5 C188 C12 -10(3) . . . . ?
C152 C5 C188 C70 176.6(16) . . . . ?
C152 C27 C100 C12 -2(3) . . . . ?
C156 C117 C125 C15 1(4) . . . . ?
C156 C130 C158 C15 3(3) . . . . ?
C156 C130 C158 C80 -173.2(18) . . . . ?
C158 C15 C125 C117 -2(4) . . . . ?
C158 C15 C178 C148 4(3) . . . . ?
C158 C80 C116 C96 -179.2(17) . . . . ?
C158 C80 C116 C148 -3(3) . . . . ?
C158 C130 C156 C117 -4(3) . . . . ?
C161 C132 C162 C112 -178.0(18) . . . . ?
C161 C143 C150 C30 -2(3) . . . . ?
C161 C143 C150 C107 -178(2) . . . . ?
C162 C132 C161 C143 175(2) . . . . ?
C163 C29 C71 C113 -2(4) . . . . ?
C163 C151 C166 C106 -178(2) . . . . ?
C163 C151 C166 C113 -4(3) . . . . ?
C164 C28 C44 C21 3(4) . . . . ?
C164 C46 C114 O12 -1(3) . . . . ?
C164 C46 C114 C67 178.8(18) . . . . ?
C164 C46 C190 C49 -2(4) . . . . ?
C164 C46 C190 C72 178.1(19) . . . . ?
C164 C171 C43 C173 157(2) . . . . ?
C164 C171 C43 C91 -37(3) . . . . ?
C166 C151 C163 C29 1(4) . . . . ?
C169 C33 C108 C24 7(3) . . . . ?
C169 C33 C108 C76 178(2) . . . . ?
C172 C4 C14 C56 0(3) . . . . ?
C174 C16 C26 C34 2(3) . . . . ?
C174 C16 C26 C118 -170.2(18) . . . . ?
C174 C16 C126 C90 172.2(19) . . . . ?
C176 C56 C70 C94 174.6(16) . . . . ?
C176 C56 C70 C188 -1(3) . . . . ?
C178 C15 C125 C117 178(2) . . . . ?
C178 C15 C158 C80 -4(3) . . . . ?
C178 C15 C158 C130 -179.8(18) . . . . ?
C179 C17 C145 C57 -7(5) . . . . ?
C181 C45 C183 C91 -1(6) . . . . ?
C181 C173 C87 C175 -176(2) . . . . ?
C182 C7 C129 C123 3(3) . . . . ?
C182 C10 C36 C6 -6(3) . . . . ?
C182 C10 C36 C18 -176.5(16) . . . . ?
C182 C10 C68 C84 -173.0(19) . . . . ?
C182 C10 C68 C123 11(3) . . . . ?
C183 C45 C181 C173 0(6) . . . . ?
C184 C31 C79 C57 5(3) . . . . ?
C184 C95 C124 C74 -1(3) . . . . ?
C184 C104 C120 C74 0(3) . . . . ?
C184 C104 C120 C82 -178.1(17) . . . . ?
C184 C104 C139 C57 4(3) . . . . ?
C184 C104 C139 C177 180(2) . . . . ?
C186 C146 C147 C154 176(2) . . . . ?
C188 C5 C122 C176 -5(3) . . . . ?
C188 C5 C152 C27 7(3) . . . . ?
C188 C12 C100 C27 -2(3) . . . . ?
C188 C70 C94 C88 3(3) . . . . ?
C188 C70 C94 C172 177.2(16) . . . . ?
C190 C46 C114 O12 -179.6(18) . . . . ?
C190 C46 C114 C67 0(3) . . . . ?
C190 C46 C164 C28 104(3) . . . . ?
C190 C46 C164 C171 -81(3) . . . . ?
C190 C49 C99 C25 176.0(16) . . . . ?
C190 C49 C103 C51 -175.9(17) . . . . ?
C190 C49 C103 C77 8(2) . . . . ?
C190 C72 C115 C77 3(4) . . . . ?
C23 N9 C187 N1 54(5) . . . . ?
C23 N9 C187 N11 177(3) . . . . ?
C47 N11 C187 N1 -155(3) . . . . ?
C47 N11 C187 N9 81(4) . . . . ?
C93 N11 C187 N1 -35(5) . . . . ?
C93 N11 C187 N9 -159(4) . . . . ?
C185 N9 C187 N1 -121(4) . . . . ?
C185 N9 C187 N11 2(6) . . . . ?
C2 N12 C157 N2 128(3) . . . . ?
C2 N12 C157 N10 -6(6) . . . . ?
C11 N10 C157 N2 13(5) . . . . ?
C11 N10 C157 N12 146(3) . . . . ?
C41 N12 C157 N2 -54(5) . . . . ?
C41 N12 C157 N10 172(3) . . . . ?
C167 N10 C157 N2 165(3) . . . . ?
C167 N10 C157 N12 -62(5) . . . . ?
C37 N7 C121 N3 -147(2) . . . . ?
C37 N7 C121 N8 34(3) . . . . ?
C131 N7 C121 N3 24(3) . . . . ?
C131 N7 C121 N8 -155(2) . . . . ?
C135 N8 C121 N3 -146(2) . . . . ?
C135 N8 C121 N7 33(3) . . . . ?
C153 N8 C121 N3 15(3) . . . . ?
C153 N8 C121 N7 -166(2) . . . . ?
C35 N6 C168 N4 12(3) . . . . ?
C35 N6 C168 N5 -166(2) . . . . ?
C81 N5 C168 N4 30(3) . . . . ?
C81 N5 C168 N6 -152(2) . . . . ?
C137 N5 C168 N4 -139(2) . . . . ?
C137 N5 C168 N6 39(3) . . . . ?
C165 N6 C168 N4 -152(2) . . . . ?
C165 N6 C168 N5 29(3) . . . . ?

loop_
_smtbx_masks_void_nr
_smtbx_masks_void_average_x
_smtbx_masks_void_average_y
_smtbx_masks_void_average_z
_smtbx_masks_void_volume
_smtbx_masks_void_count_electrons
_smtbx_masks_void_content
1 0.375 -0.056 0.119 849.1 229.9 '5 CH2Cl2'
2 0.125 0.056 0.619 849.1 235.5 '5 CH2Cl2'
3 0.625 0.444 0.381 849.1 233.6 '5 CH2Cl2'
4 0.105 0.307 0.270 47.0 12.9 '1.5 H2O'
5 -0.125 0.556 0.881 849.1 231.8 '5 CH2Cl2'
6 -0.105 0.807 0.230 47.0 12.5 '1.5 H2O'
7 0.395 0.693 0.770 47.0 12.8 '1.5 H2O'
8 0.605 0.193 0.730 47.0 12.8 '1.5 H2O'
